data_4085377
loop_
_publ_author_name
'Romanov, Alexander S.'
'Bochmann, Manfred'

_publ_section_title
;
 Gold(I) and Gold(III) Complexes of Cyclic (Alkyl)(amino)carbenes.
;
_journal_issue 11
_journal_name_full Organometallics
_journal_page_first 2439
_journal_page_last 2454
_journal_paper_doi 10.1021/om501211p
_journal_volume 34
_journal_year 2015
_chemical_formula_moiety '2(C81 H117 Au3 N3 O), 0.5(C6 H6), 2(O)'
_chemical_formula_sum 'C165 H237 Au6 N6 O4'
_chemical_formula_weight 3550.41
_chemical_name_systematic
; 
 ? 
;
_space_group_crystal_system monoclinic
_space_group_IT_number 14
_space_group_name_Hall '-P 2ybc'
_space_group_name_H-M_alt 'P 1 21/c 1'
_symmetry_space_group_name_Hall '-P 2ybc'
_symmetry_space_group_name_H-M 'P 1 21/c 1'
_atom_sites_solution_hydrogens geom
_atom_sites_solution_primary direct
_atom_sites_solution_secondary difmap
_audit_creation_method SHELXL-97
_cell_angle_alpha 90.00
_cell_angle_beta 106.5760(10)
_cell_angle_gamma 90.00
_cell_formula_units_Z 4
_cell_length_a 24.9530(17)
_cell_length_b 20.3586(14)
_cell_length_c 36.369(3)
_cell_measurement_reflns_used 100000
_cell_measurement_temperature 100
_cell_measurement_theta_max 27.5
_cell_measurement_theta_min 2.1
_cell_volume 17708(2)
_computing_cell_refinement
;                                                                           
CrystalClear-SM Expert 2.1 b31 (Rigaku, 2014)                               
;
_computing_data_collection
;                                                                           
CrystalClear-SM Expert 2.1 b31 (Rigaku, 2014)                               
;
_computing_data_reduction
;                                                                           
CrystalClear-SM Expert 2.1 b31 (Rigaku, 2014)                               
;
_computing_molecular_graphics 'ORTEP (Johnson, 1976 and Farrugia, 1997)'
_computing_structure_refinement 'SHELXL-2014/7 (Sheldrick, 2014)'
_computing_structure_solution 'SHELXS-2014/7 (Sheldrick, 2014)'
_diffrn_ambient_temperature 100(2)
_diffrn_detector_area_resol_mean 28.5714
_diffrn_measured_fraction_theta_full 0.995
_diffrn_measured_fraction_theta_max 0.995
_diffrn_measurement_device_type 'Rigaku Saturn724+ (2x2 bin mode)'
_diffrn_measurement_method 'profile data from \w-scans'
_diffrn_radiation_monochromator 'Graphite Monochromator'
_diffrn_radiation_source 'Sealed Tube'
_diffrn_radiation_type MoK\a
_diffrn_radiation_wavelength 0.71073
_diffrn_reflns_av_R_equivalents 0.0582
_diffrn_reflns_av_sigmaI/netI 0.0424
_diffrn_reflns_limit_h_max 32
_diffrn_reflns_limit_h_min -32
_diffrn_reflns_limit_k_max 26
_diffrn_reflns_limit_k_min -26
_diffrn_reflns_limit_l_max 47
_diffrn_reflns_limit_l_min -47
_diffrn_reflns_number 190208
_diffrn_reflns_theta_full 27.50
_diffrn_reflns_theta_max 27.50
_diffrn_reflns_theta_min 2.08
_exptl_absorpt_coefficient_mu 4.999
_exptl_absorpt_correction_T_max 0.8645
_exptl_absorpt_correction_T_min 0.4200
_exptl_absorpt_correction_type multi-scan
_exptl_absorpt_process_details 'CrystalClear-SM Expert 2.1 b31 (Rigaku, 2014)'
_exptl_crystal_colour Colourless
_exptl_crystal_density_diffrn 1.332
_exptl_crystal_density_meas ?
_exptl_crystal_density_method 'not measured'
_exptl_crystal_description Blade
_exptl_crystal_F_000 7100
_exptl_crystal_size_max 0.21
_exptl_crystal_size_mid 0.12
_exptl_crystal_size_min 0.03
_refine_diff_density_max 3.294
_refine_diff_density_min -1.301
_refine_diff_density_rms 0.126
_refine_ls_extinction_method none
_refine_ls_goodness_of_fit_ref 1.040
_refine_ls_hydrogen_treatment constr
_refine_ls_matrix_type full
_refine_ls_number_parameters 1671
_refine_ls_number_reflns 40510
_refine_ls_number_restraints 0
_refine_ls_restrained_S_all 1.040
_refine_ls_R_factor_all 0.0466
_refine_ls_R_factor_gt 0.0347
_refine_ls_shift/su_max 0.004
_refine_ls_shift/su_mean 0.000
_refine_ls_structure_factor_coef Fsqd
_refine_ls_weighting_details 'calc w=1/[\s^2^(Fo^2^)+(0.0463P)^2^+19.0356P] where P=(Fo^2^+2Fc^2^)/3'
_refine_ls_weighting_scheme calc
_refine_ls_wR_factor_gt 0.0901
_refine_ls_wR_factor_ref 0.0951
_reflns_number_gt 33084
_reflns_number_total 40510
_reflns_threshold_expression 'I > 2\s(I)'
_cod_data_source_file om501211p_si_002.cif
_cod_data_source_block Au3
_cod_depositor_comments
;
The following automatic conversions were performed:

'_exptl_crystal_density_meas' value 'not measured' was changed to '?'
- the value is perceived as not measured.

Automatic conversion script
Id: cif_fix_values 3008 2015-01-20 13:52:24Z robertas 

 Adding full bibliography for 4085360--4085377.cif.

 Adding full bibliography for 4085360--4085377.cif.
;
_cod_database_code 4085377
_platon_squeeze_void_probe_radius 1.20

loop_
_symmetry_equiv_pos_as_xyz
'x, y, z'
'-x, y+1/2, -z+1/2'
'-x, -y, -z'
'x, -y-1/2, z-1/2'

loop_
_atom_site_label
_atom_site_type_symbol
_atom_site_fract_x
_atom_site_fract_y
_atom_site_fract_z
_atom_site_U_iso_or_equiv
_atom_site_adp_type
_atom_site_occupancy
_atom_site_symmetry_multiplicity
_atom_site_calc_flag
_atom_site_refinement_flags
_atom_site_disorder_assembly
_atom_site_disorder_group
Au1A Au 0.071176(7) 0.688055(8) 0.379755(5) 0.02546(4) Uani 1 1 d . . .
Au2A Au 0.059121(7) 0.526631(8) 0.368463(5) 0.02455(4) Uani 1 1 d . . .
Au3A Au 0.062770(7) 0.618242(8) 0.294828(5) 0.02419(4) Uani 1 1 d . . .
Au1B Au 0.501476(7) 0.321303(8) 0.199976(5) 0.02677(4) Uani 1 1 d . . .
Au2B Au 0.401134(7) 0.230572(8) 0.140194(5) 0.02911(4) Uani 1 1 d . . .
Au3B Au 0.403781(7) 0.392069(8) 0.132704(5) 0.02695(4) Uani 1 1 d . . .
O1A O 0.09191(13) 0.60958(14) 0.35234(9) 0.0292(7) Uani 1 1 d . . .
O1B O 0.45135(13) 0.31018(14) 0.14595(9) 0.0285(7) Uani 1 1 d . . .
N1A N 0.09262(16) 0.81205(17) 0.41954(11) 0.0299(8) Uani 1 1 d . . .
N3A N 0.07441(16) 0.60610(16) 0.21892(11) 0.0259(8) Uani 1 1 d . . .
N1B N 0.60612(16) 0.30760(18) 0.25816(11) 0.0317(9) Uani 1 1 d . . .
N2A N 0.06659(16) 0.41073(18) 0.41426(10) 0.0290(8) Uani 1 1 d . . .
N2B N 0.34306(18) 0.11863(19) 0.09911(12) 0.0379(10) Uani 1 1 d . . .
N3B N 0.37884(17) 0.51697(18) 0.09598(11) 0.0330(9) Uani 1 1 d . . .
C71A C -0.06037(18) 0.6070(2) 0.20545(13) 0.0289(10) Uani 1 1 d . . .
H71A H -0.0485 0.5640 0.1985 0.035 Uiso 1 1 calc R . .
C55A C 0.04124(19) 0.62759(19) 0.23854(13) 0.0258(9) Uani 1 1 d . . .
C68A C 0.07302(19) 0.4623(2) 0.23023(13) 0.0277(9) Uani 1 1 d . . .
H68A H 0.0422 0.4907 0.2163 0.033 Uiso 1 1 calc R . .
C9B C 0.6304(2) 0.1789(2) 0.19088(15) 0.0376(11) Uani 1 1 d . . .
H9BA H 0.6239 0.1344 0.1858 0.045 Uiso 1 1 calc R . .
C33A C 0.1264(2) 0.4795(2) 0.46654(13) 0.0297(10) Uani 1 1 d . . .
C56A C -0.01172(19) 0.6566(2) 0.21036(13) 0.0274(9) Uani 1 1 d . . .
C70A C 0.0776(2) 0.4051(2) 0.20349(14) 0.0341(11) Uani 1 1 d . . .
H70A H 0.0872 0.4220 0.1816 0.051 Uiso 1 1 calc R . .
H70B H 0.0424 0.3826 0.1952 0.051 Uiso 1 1 calc R . .
H70C H 0.1060 0.3750 0.2171 0.051 Uiso 1 1 calc R . .
C59A C 0.12681(18) 0.5726(2) 0.23766(12) 0.0262(9) Uani 1 1 d . . .
C55B C 0.35906(19) 0.4717(2) 0.11423(13) 0.0293(10) Uani 1 1 d . . .
C52A C -0.03980(18) 0.3982(2) 0.32461(12) 0.0253(9) Uani 1 1 d . . .
H52A H -0.0095 0.3794 0.3158 0.030 Uiso 1 1 calc R . .
C29A C -0.02082(19) 0.4039(2) 0.36959(13) 0.0278(9) Uani 1 1 d . . .
C25A C -0.0210(2) 0.7234(2) 0.43908(14) 0.0320(10) Uani 1 1 d . . .
H25A H 0.0078 0.7050 0.4609 0.038 Uiso 1 1 calc R . .
C1B C 0.55532(19) 0.3301(2) 0.25171(13) 0.0292(10) Uani 1 1 d . . .
C61A C 0.1768(2) 0.4732(2) 0.25999(13) 0.0318(10) Uani 1 1 d . . .
H61A H 0.1777 0.4278 0.2630 0.038 Uiso 1 1 calc R . .
C6B C 0.64934(19) 0.3128(2) 0.20518(15) 0.0345(11) Uani 1 1 d . . .
C79A C -0.0316(2) 0.7236(2) 0.22307(14) 0.0336(11) Uani 1 1 d . . .
H79A H -0.0015 0.7560 0.2270 0.040 Uiso 1 1 calc R . .
C30A C -0.0040(2) 0.3353(2) 0.38821(13) 0.0306(10) Uani 1 1 d . . .
H30A H -0.0355 0.3151 0.3944 0.037 Uiso 1 1 calc R . .
H30B H 0.0077 0.3067 0.3706 0.037 Uiso 1 1 calc R . .
C49A C -0.0858(2) 0.5038(2) 0.36139(14) 0.0318(10) Uani 1 1 d . . .
H49A H -0.0535 0.5326 0.3684 0.038 Uiso 1 1 calc R . .
H49B H -0.1154 0.5241 0.3699 0.038 Uiso 1 1 calc R . .
C60A C 0.12602(19) 0.5035(2) 0.24182(12) 0.0272(9) Uani 1 1 d . . .
C44A C -0.0706(2) 0.4369(2) 0.38114(14) 0.0321(10) Uani 1 1 d . . .
H44A H -0.0599 0.4430 0.4090 0.039 Uiso 1 1 calc R . .
C11B C 0.5818(2) 0.1649(2) 0.24204(15) 0.0352(11) Uani 1 1 d . . .
H11A H 0.5735 0.1917 0.2621 0.042 Uiso 1 1 calc R . .
C1A C 0.05574(19) 0.7645(2) 0.40877(12) 0.0269(9) Uani 1 1 d . . .
C51A C -0.05748(19) 0.4646(2) 0.30480(13) 0.0290(10) Uani 1 1 d . . .
H51A H -0.0258 0.4943 0.3111 0.035 Uiso 1 1 calc R . .
H51B H -0.0691 0.4583 0.2772 0.035 Uiso 1 1 calc R . .
C76A C -0.0783(2) 0.6001(2) 0.24261(14) 0.0351(11) Uani 1 1 d . . .
H76A H -0.1084 0.5684 0.2386 0.042 Uiso 1 1 calc R . .
H76B H -0.0470 0.5842 0.2632 0.042 Uiso 1 1 calc R . .
C64A C 0.1756(2) 0.6096(2) 0.25293(14) 0.0332(10) Uani 1 1 d . . .
C17A C -0.0432(2) 0.8061(2) 0.38618(14) 0.0330(10) Uani 1 1 d . . .
H17A H -0.0283 0.8413 0.3735 0.040 Uiso 1 1 calc R . .
C25B C 0.5108(2) 0.3105(2) 0.30536(14) 0.0344(11) Uani 1 1 d . . .
H25B H 0.5268 0.2662 0.3074 0.041 Uiso 1 1 calc R . .
C28A C 0.03361(19) 0.4426(2) 0.38554(12) 0.0268(9) Uani 1 1 d . . .
C51B C 0.2923(2) 0.2152(2) 0.18444(14) 0.0354(11) Uani 1 1 d . . .
H51C H 0.3118 0.2430 0.1708 0.042 Uiso 1 1 calc R . .
H51D H 0.2584 0.2378 0.1853 0.042 Uiso 1 1 calc R . .
C24A C -0.0693(2) 0.7504(2) 0.45337(14) 0.0362(11) Uani 1 1 d . . .
H24A H -0.0846 0.7155 0.4655 0.043 Uiso 1 1 calc R . .
H24B H -0.0554 0.7846 0.4723 0.043 Uiso 1 1 calc R . .
C58A C 0.0562(2) 0.6194(2) 0.17578(13) 0.0313(10) Uani 1 1 d . . .
C69A C 0.0587(2) 0.4355(2) 0.26573(13) 0.0325(10) Uani 1 1 d . . .
H69A H 0.0587 0.4709 0.2832 0.049 Uiso 1 1 calc R . .
H69B H 0.0862 0.4035 0.2782 0.049 Uiso 1 1 calc R . .
H69C H 0.0225 0.4153 0.2581 0.049 Uiso 1 1 calc R . .
C72A C -0.1123(2) 0.6297(2) 0.17383(15) 0.0390(12) Uani 1 1 d . . .
H72A H -0.1422 0.5980 0.1710 0.047 Uiso 1 1 calc R . .
H72B H -0.1034 0.6328 0.1496 0.047 Uiso 1 1 calc R . .
C76B C 0.2701(2) 0.3795(2) 0.13579(14) 0.0382(12) Uani 1 1 d . . .
H76C H 0.3054 0.3593 0.1359 0.046 Uiso 1 1 calc R . .
H76D H 0.2412 0.3462 0.1288 0.046 Uiso 1 1 calc R . .
C10B C 0.61335(19) 0.2074(2) 0.22063(14) 0.0330(10) Uani 1 1 d . . .
C32A C 0.12202(19) 0.4369(2) 0.43522(12) 0.0287(10) Uani 1 1 d . . .
C50A C -0.09156(19) 0.3523(2) 0.31311(14) 0.0327(10) Uani 1 1 d . . .
H50A H -0.1028 0.3458 0.2855 0.039 Uiso 1 1 calc R . .
H50B H -0.0819 0.3099 0.3253 0.039 Uiso 1 1 calc R . .
C2B C 0.54740(19) 0.3581(2) 0.28906(13) 0.0326(10) Uani 1 1 d . . .
C36A C 0.2199(2) 0.4479(2) 0.44251(14) 0.0386(11) Uani 1 1 d . . .
H36A H 0.2512 0.4379 0.4346 0.046 Uiso 1 1 calc R . .
C21A C -0.0915(2) 0.6957(2) 0.37590(15) 0.0373(11) Uani 1 1 d . . .
H21A H -0.1061 0.6608 0.3571 0.045 Uiso 1 1 calc R . .
C57A C 0.0074(2) 0.6662(2) 0.17346(13) 0.0320(10) Uani 1 1 d . . .
H57A H -0.0232 0.6565 0.1508 0.038 Uiso 1 1 calc R . .
H57B H 0.0191 0.7112 0.1718 0.038 Uiso 1 1 calc R . .
C48A C -0.10551(19) 0.4950(2) 0.31731(14) 0.0319(10) Uani 1 1 d . . .
H48A H -0.1155 0.5378 0.3049 0.038 Uiso 1 1 calc R . .
C46A C -0.1401(2) 0.3820(2) 0.32527(16) 0.0378(12) Uani 1 1 d . . .
H46A H -0.1723 0.3523 0.3179 0.045 Uiso 1 1 calc R . .
C41A C 0.0770(2) 0.5024(2) 0.47986(13) 0.0323(10) Uani 1 1 d . . .
H41A H 0.0434 0.4794 0.4648 0.039 Uiso 1 1 calc R . .
C78A C -0.0500(2) 0.7172(2) 0.26010(14) 0.0371(11) Uani 1 1 d . . .
H78A H -0.0185 0.7031 0.2811 0.044 Uiso 1 1 calc R . .
H78B H -0.0625 0.7595 0.2667 0.044 Uiso 1 1 calc R . .
C15A C 0.0816(2) 0.8206(2) 0.30903(14) 0.0391(12) Uani 1 1 d . . .
H15A H 0.0805 0.7761 0.3174 0.059 Uiso 1 1 calc R . .
H15B H 0.1108 0.8252 0.2968 0.059 Uiso 1 1 calc R . .
H15C H 0.0463 0.8317 0.2911 0.059 Uiso 1 1 calc R . .
C35A C 0.2253(2) 0.4891(2) 0.47354(14) 0.0392(12) Uani 1 1 d . . .
H35A H 0.2601 0.5064 0.4864 0.047 Uiso 1 1 calc R . .
C77A C -0.0830(2) 0.7469(2) 0.19039(15) 0.0405(12) Uani 1 1 d . . .
H77A H -0.0950 0.7896 0.1968 0.049 Uiso 1 1 calc R . .
H77B H -0.0726 0.7512 0.1668 0.049 Uiso 1 1 calc R . .
C64B C 0.4794(2) 0.5431(2) 0.11966(15) 0.0371(11) Uani 1 1 d . . .
C37A C 0.1686(2) 0.4212(2) 0.42290(13) 0.0363(11) Uani 1 1 d . . .
C52B C 0.2771(2) 0.1495(2) 0.16308(15) 0.0367(11) Uani 1 1 d . . .
H52B H 0.2523 0.1578 0.1373 0.044 Uiso 1 1 calc R . .
C10A C 0.1934(2) 0.7866(3) 0.43420(14) 0.0377(11) Uani 1 1 d . . .
C63B C 0.5328(2) 0.5417(3) 0.11458(16) 0.0452(13) Uani 1 1 d . . .
H63A H 0.5625 0.5615 0.1326 0.054 Uiso 1 1 calc R . .
C18A C -0.0920(2) 0.8331(3) 0.39944(15) 0.0399(12) Uani 1 1 d . . .
H18A H -0.0792 0.8694 0.4170 0.048 Uiso 1 1 calc R . .
H18B H -0.1211 0.8492 0.3775 0.048 Uiso 1 1 calc R . .
C12B C 0.5258(2) 0.1406(2) 0.21456(16) 0.0393(12) Uani 1 1 d . . .
H12A H 0.5039 0.1777 0.2027 0.059 Uiso 1 1 calc R . .
H12B H 0.5057 0.1160 0.2288 0.059 Uiso 1 1 calc R . .
H12C H 0.5333 0.1132 0.1951 0.059 Uiso 1 1 calc R . .
C43A C 0.0860(2) 0.4862(2) 0.52277(14) 0.0376(11) Uani 1 1 d . . .
H43A H 0.0967 0.4410 0.5274 0.056 Uiso 1 1 calc R . .
H43B H 0.0519 0.4939 0.5294 0.056 Uiso 1 1 calc R . .
H43C H 0.1150 0.5138 0.5382 0.056 Uiso 1 1 calc R . .
C5B C 0.62402(18) 0.2749(2) 0.22747(14) 0.0310(10) Uani 1 1 d . . .
C4B C 0.6438(2) 0.3160(2) 0.29912(16) 0.0400(12) Uani 1 1 d . . .
C22B C 0.4572(2) 0.4244(2) 0.25949(15) 0.0394(12) Uani 1 1 d . . .
H22A H 0.4560 0.4108 0.2337 0.047 Uiso 1 1 calc R . .
H22B H 0.4407 0.4678 0.2580 0.047 Uiso 1 1 calc R . .
C23A C -0.0448(2) 0.6680(2) 0.40995(14) 0.0342(11) Uani 1 1 d . . .
H23A H -0.0597 0.6332 0.4224 0.041 Uiso 1 1 calc R . .
H23B H -0.0152 0.6497 0.4007 0.041 Uiso 1 1 calc R . .
C42A C 0.0679(2) 0.5771(2) 0.47282(14) 0.0392(12) Uani 1 1 d . . .
H42A H 0.0648 0.5867 0.4464 0.059 Uiso 1 1 calc R . .
H42B H 0.0991 0.6005 0.4891 0.059 Uiso 1 1 calc R . .
H42C H 0.0343 0.5902 0.4786 0.059 Uiso 1 1 calc R . .
C7B C 0.6655(2) 0.2812(3) 0.17597(16) 0.0415(12) Uani 1 1 d . . .
H7BA H 0.6828 0.3054 0.1609 0.050 Uiso 1 1 calc R . .
C2A C 0.0045(2) 0.7811(2) 0.42181(13) 0.0303(10) Uani 1 1 d . . .
C53A C 0.0862(2) 0.2910(2) 0.43076(16) 0.0473(14) Uani 1 1 d . . .
H53A H 0.1179 0.3018 0.4520 0.071 Uiso 1 1 calc R . .
H53B H 0.0980 0.2852 0.4081 0.071 Uiso 1 1 calc R . .
H53C H 0.0696 0.2510 0.4363 0.071 Uiso 1 1 calc R . .
C38A C 0.1664(2) 0.3795(3) 0.38707(14) 0.0442(13) Uani 1 1 d . . .
H38A H 0.1283 0.3625 0.3768 0.053 Uiso 1 1 calc R . .
C59B C 0.4352(2) 0.5135(2) 0.09201(14) 0.0340(11) Uani 1 1 d . . .
C23B C 0.4503(2) 0.3080(2) 0.27977(15) 0.0394(12) Uani 1 1 d . . .
H23C H 0.4496 0.2923 0.2545 0.047 Uiso 1 1 calc R . .
H23D H 0.4290 0.2775 0.2906 0.047 Uiso 1 1 calc R . .
C44B C 0.3692(2) 0.1030(2) 0.20187(15) 0.0378(12) Uani 1 1 d . . .
H44B H 0.4039 0.0810 0.2013 0.045 Uiso 1 1 calc R . .
C34A C 0.1791(2) 0.5045(2) 0.48530(14) 0.0341(11) Uani 1 1 d . . .
H34A H 0.1832 0.5323 0.5062 0.041 Uiso 1 1 calc R . .
C17B C 0.5177(2) 0.4271(2) 0.28425(15) 0.0381(12) Uani 1 1 d . . .
H17B H 0.5386 0.4583 0.2731 0.046 Uiso 1 1 calc R . .
C5A C 0.1451(2) 0.8150(2) 0.40890(14) 0.0324(10) Uani 1 1 d . . .
C3B C 0.6090(2) 0.3644(2) 0.31473(15) 0.0389(11) Uani 1 1 d . . .
H3BA H 0.6225 0.4089 0.3137 0.047 Uiso 1 1 calc R . .
H3BB H 0.6115 0.3540 0.3412 0.047 Uiso 1 1 calc R . .
C31A C 0.0439(2) 0.3457(2) 0.42444(13) 0.0346(11) Uani 1 1 d . . .
C49B C 0.3834(2) 0.1685(2) 0.22383(14) 0.0370(11) Uani 1 1 d . . .
H49C H 0.4068 0.1602 0.2497 0.044 Uiso 1 1 calc R . .
H49D H 0.4040 0.1966 0.2111 0.044 Uiso 1 1 calc R . .
C8B C 0.6565(2) 0.2148(3) 0.16888(16) 0.0422(12) Uani 1 1 d . . .
H8BA H 0.6679 0.1946 0.1495 0.051 Uiso 1 1 calc R . .
C45A C -0.1229(2) 0.3926(2) 0.36895(16) 0.0403(12) Uani 1 1 d . . .
H45A H -0.1150 0.3506 0.3819 0.048 Uiso 1 1 calc R . .
H45B H -0.1534 0.4130 0.3763 0.048 Uiso 1 1 calc R . .
C27A C 0.0627(3) 0.9299(2) 0.42023(17) 0.0523(15) Uani 1 1 d . . .
H27A H 0.0305 0.9228 0.3987 0.078 Uiso 1 1 calc R . .
H27B H 0.0938 0.9427 0.4113 0.078 Uiso 1 1 calc R . .
H27C H 0.0548 0.9640 0.4361 0.078 Uiso 1 1 calc R . .
C48B C 0.3293(2) 0.2032(3) 0.22537(14) 0.0385(11) Uani 1 1 d . . .
H48B H 0.3386 0.2453 0.2387 0.046 Uiso 1 1 calc R . .
C3A C 0.0273(2) 0.8343(2) 0.45228(14) 0.0366(11) Uani 1 1 d . . .
H3AA H -0.0014 0.8668 0.4516 0.044 Uiso 1 1 calc R . .
H3AB H 0.0387 0.8147 0.4776 0.044 Uiso 1 1 calc R . .
C75A C -0.0978(2) 0.6667(2) 0.25393(15) 0.0383(11) Uani 1 1 d . . .
H75A H -0.1086 0.6618 0.2777 0.046 Uiso 1 1 calc R . .
C56B C 0.3008(2) 0.4920(2) 0.11569(14) 0.0339(11) Uani 1 1 d . . .
C80A C 0.1031(2) 0.6524(2) 0.16310(15) 0.0394(12) Uani 1 1 d . . .
H80A H 0.1141 0.6922 0.1774 0.059 Uiso 1 1 calc R . .
H80B H 0.0900 0.6624 0.1362 0.059 Uiso 1 1 calc R . .
H80C H 0.1345 0.6232 0.1677 0.059 Uiso 1 1 calc R . .
C81A C 0.0385(2) 0.5563(2) 0.15295(14) 0.0381(11) Uani 1 1 d . . .
H81A H 0.0695 0.5264 0.1583 0.057 Uiso 1 1 calc R . .
H81B H 0.0269 0.5663 0.1260 0.057 Uiso 1 1 calc R . .
H81C H 0.0080 0.5366 0.1601 0.057 Uiso 1 1 calc R . .
C78B C 0.3189(2) 0.4599(2) 0.18636(14) 0.0377(11) Uani 1 1 d . . .
H78C H 0.3548 0.4414 0.1865 0.045 Uiso 1 1 calc R . .
H78D H 0.3220 0.4766 0.2119 0.045 Uiso 1 1 calc R . .
C37B C 0.3173(2) 0.1837(3) 0.03952(15) 0.0432(13) Uani 1 1 d . . .
C75B C 0.2739(2) 0.4062(3) 0.17611(15) 0.0400(12) Uani 1 1 d . . .
H75B H 0.2835 0.3706 0.1950 0.048 Uiso 1 1 calc R . .
C22A C -0.0664(2) 0.7514(2) 0.35719(14) 0.0349(11) Uani 1 1 d . . .
H22C H -0.0367 0.7339 0.3477 0.042 Uiso 1 1 calc R . .
H22D H -0.0951 0.7692 0.3355 0.042 Uiso 1 1 calc R . .
C73A C -0.1315(2) 0.6976(3) 0.18450(15) 0.0418(12) Uani 1 1 d . . .
H73A H -0.1636 0.7130 0.1638 0.050 Uiso 1 1 calc R . .
C38B C 0.2660(2) 0.2127(3) 0.04781(15) 0.0412(12) Uani 1 1 d . . .
H38B H 0.2616 0.1919 0.0711 0.049 Uiso 1 1 calc R . .
C18B C 0.5185(2) 0.4503(2) 0.32523(15) 0.0415(12) Uani 1 1 d . . .
H18C H 0.5568 0.4518 0.3415 0.050 Uiso 1 1 calc R . .
H18D H 0.5030 0.4942 0.3239 0.050 Uiso 1 1 calc R . .
C14B C 0.6558(2) 0.3876(2) 0.20811(16) 0.0400(12) Uani 1 1 d . . .
H14A H 0.6436 0.4024 0.2300 0.048 Uiso 1 1 calc R . .
C74A C -0.1483(2) 0.6909(3) 0.22169(16) 0.0461(13) Uani 1 1 d . . .
H74A H -0.1789 0.6599 0.2180 0.055 Uiso 1 1 calc R . .
H74B H -0.1607 0.7331 0.2286 0.055 Uiso 1 1 calc R . .
C63A C 0.2252(2) 0.5759(2) 0.27017(14) 0.0360(11) Uani 1 1 d . . .
H63B H 0.2583 0.5993 0.2795 0.043 Uiso 1 1 calc R . .
C28B C 0.3559(2) 0.1490(2) 0.13251(14) 0.0345(11) Uani 1 1 d . . .
C21B C 0.4233(2) 0.3759(3) 0.27630(16) 0.0415(12) Uani 1 1 d . . .
H21B H 0.3848 0.3736 0.2596 0.050 Uiso 1 1 calc R . .
C19A C -0.1154(2) 0.7785(3) 0.41949(15) 0.0420(12) Uani 1 1 d . . .
H19A H -0.1456 0.7962 0.4288 0.050 Uiso 1 1 calc R . .
C65A C 0.1767(2) 0.6847(2) 0.25495(18) 0.0438(13) Uani 1 1 d . . .
H65A H 0.1393 0.7010 0.2413 0.053 Uiso 1 1 calc R . .
C66B C 0.5035(2) 0.5235(2) 0.19085(15) 0.0404(12) Uani 1 1 d . . .
H66A H 0.4968 0.5380 0.2143 0.061 Uiso 1 1 calc R . .
H66B H 0.5430 0.5237 0.1938 0.061 Uiso 1 1 calc R . .
H66C H 0.4893 0.4798 0.1850 0.061 Uiso 1 1 calc R . .
C30B C 0.3185(2) 0.0442(2) 0.14001(16) 0.0452(13) Uani 1 1 d . . .
H30C H 0.3493 0.0144 0.1507 0.054 Uiso 1 1 calc R . .
H30D H 0.2848 0.0255 0.1439 0.054 Uiso 1 1 calc R . .
C29B C 0.3307(2) 0.1120(2) 0.15996(15) 0.0368(11) Uani 1 1 d . . .
C65B C 0.4740(2) 0.5699(2) 0.15808(15) 0.0397(12) Uani 1 1 d . . .
H65B H 0.4342 0.5708 0.1567 0.048 Uiso 1 1 calc R . .
C4A C 0.0771(2) 0.8664(2) 0.44352(14) 0.0374(11) Uani 1 1 d . . .
C19B C 0.4845(2) 0.4033(3) 0.34239(15) 0.0428(12) Uani 1 1 d . . .
H19B H 0.4849 0.4187 0.3680 0.051 Uiso 1 1 calc R . .
C14A C 0.0932(2) 0.8671(2) 0.34389(15) 0.0383(12) Uani 1 1 d . . .
H14B H 0.0617 0.8631 0.3548 0.046 Uiso 1 1 calc R . .
C26B C 0.6534(2) 0.2494(3) 0.31908(16) 0.0450(13) Uani 1 1 d . . .
H26A H 0.6708 0.2202 0.3052 0.068 Uiso 1 1 calc R . .
H26B H 0.6182 0.2314 0.3198 0.068 Uiso 1 1 calc R . .
H26C H 0.6773 0.2547 0.3448 0.068 Uiso 1 1 calc R . .
C39B C 0.2755(2) 0.2865(2) 0.05574(15) 0.0405(12) Uani 1 1 d . . .
H39A H 0.3089 0.2929 0.0765 0.061 Uiso 1 1 calc R . .
H39B H 0.2441 0.3048 0.0625 0.061 Uiso 1 1 calc R . .
H39C H 0.2795 0.3080 0.0332 0.061 Uiso 1 1 calc R . .
C15B C 0.6185(2) 0.4202(3) 0.17187(18) 0.0521(15) Uani 1 1 d . . .
H15D H 0.5802 0.4083 0.1687 0.078 Uiso 1 1 calc R . .
H15E H 0.6295 0.4058 0.1500 0.078 Uiso 1 1 calc R . .
H15F H 0.6224 0.4671 0.1742 0.078 Uiso 1 1 calc R . .
C20B C 0.4235(2) 0.4014(3) 0.31638(17) 0.0508(14) Uani 1 1 d . . .
H20A H 0.4013 0.3726 0.3274 0.061 Uiso 1 1 calc R . .
H20B H 0.4073 0.4450 0.3142 0.061 Uiso 1 1 calc R . .
C6A C 0.1459(2) 0.8463(2) 0.37492(14) 0.0390(12) Uani 1 1 d . . .
C33B C 0.4090(3) 0.1270(3) 0.05950(16) 0.0493(14) Uani 1 1 d . . .
C40A C 0.2065(3) 0.3208(3) 0.39759(18) 0.0579(17) Uani 1 1 d . . .
H40A H 0.2018 0.2931 0.3755 0.087 Uiso 1 1 calc R . .
H40B H 0.1984 0.2961 0.4179 0.087 Uiso 1 1 calc R . .
H40C H 0.2444 0.3364 0.4060 0.087 Uiso 1 1 calc R . .
C62A C 0.2257(2) 0.5082(2) 0.27360(14) 0.0361(11) Uani 1 1 d . . .
H62A H 0.2591 0.4864 0.2851 0.043 Uiso 1 1 calc R . .
C27B C 0.7006(2) 0.3449(3) 0.30036(17) 0.0472(13) Uani 1 1 d . . .
H27D H 0.6959 0.3893 0.2911 0.071 Uiso 1 1 calc R . .
H27E H 0.7174 0.3192 0.2845 0.071 Uiso 1 1 calc R . .
H27F H 0.7244 0.3445 0.3263 0.071 Uiso 1 1 calc R . .
C13B C 0.6171(2) 0.1060(2) 0.26101(17) 0.0455(13) Uani 1 1 d . . .
H13A H 0.6529 0.1211 0.2764 0.068 Uiso 1 1 calc R . .
H13B H 0.6221 0.0768 0.2416 0.068 Uiso 1 1 calc R . .
H13C H 0.5984 0.0833 0.2769 0.068 Uiso 1 1 calc R . .
C60B C 0.4436(2) 0.4795(3) 0.06016(15) 0.0415(12) Uani 1 1 d . . .
C47A C -0.1561(2) 0.4485(2) 0.30565(16) 0.0392(12) Uani 1 1 d . . .
H47A H -0.1871 0.4673 0.3132 0.047 Uiso 1 1 calc R . .
H47B H -0.1678 0.4429 0.2780 0.047 Uiso 1 1 calc R . .
C32B C 0.3567(2) 0.1435(2) 0.06528(15) 0.0412(12) Uani 1 1 d . . .
C24B C 0.5094(3) 0.3334(3) 0.34539(15) 0.0446(13) Uani 1 1 d . . .
H24C H 0.5470 0.3335 0.3628 0.054 Uiso 1 1 calc R . .
H24D H 0.4869 0.3035 0.3555 0.054 Uiso 1 1 calc R . .
C68B C 0.3992(2) 0.4380(3) 0.03264(15) 0.0489(14) Uani 1 1 d . . .
H68B H 0.3637 0.4451 0.0386 0.059 Uiso 1 1 calc R . .
C20A C -0.1385(2) 0.7234(3) 0.39054(17) 0.0455(13) Uani 1 1 d . . .
H20C H -0.1541 0.6889 0.4027 0.055 Uiso 1 1 calc R . .
H20D H -0.1681 0.7405 0.3692 0.055 Uiso 1 1 calc R . .
C11A C 0.1933(2) 0.7441(3) 0.46892(15) 0.0456(13) Uani 1 1 d . . .
H11B H 0.1561 0.7471 0.4728 0.055 Uiso 1 1 calc R . .
C53B C 0.2492(3) 0.0618(3) 0.07469(18) 0.0562(16) Uani 1 1 d . . .
H53D H 0.2313 0.0925 0.0874 0.084 Uiso 1 1 calc R . .
H53E H 0.2310 0.0199 0.0730 0.084 Uiso 1 1 calc R . .
H53F H 0.2467 0.0773 0.0493 0.084 Uiso 1 1 calc R . .
C45B C 0.3379(2) 0.0599(3) 0.22413(16) 0.0483(14) Uani 1 1 d . . .
H45C H 0.3288 0.0178 0.2114 0.058 Uiso 1 1 calc R . .
H45D H 0.3618 0.0520 0.2499 0.058 Uiso 1 1 calc R . .
C36B C 0.3295(3) 0.2017(3) 0.00604(16) 0.0550(16) Uani 1 1 d . . .
H36B H 0.3038 0.2269 -0.0120 0.066 Uiso 1 1 calc R . .
C57B C 0.2855(2) 0.5461(3) 0.08415(17) 0.0447(13) Uani 1 1 d . . .
H57C H 0.2629 0.5274 0.0602 0.054 Uiso 1 1 calc R . .
H57D H 0.2642 0.5807 0.0918 0.054 Uiso 1 1 calc R . .
C61B C 0.4987(2) 0.4792(3) 0.05637(17) 0.0496(14) Uani 1 1 d . . .
H61B H 0.5058 0.4574 0.0358 0.060 Uiso 1 1 calc R . .
C39A C 0.1801(2) 0.4218(3) 0.35626(15) 0.0536(15) Uani 1 1 d . . .
H39D H 0.1764 0.3960 0.3336 0.080 Uiso 1 1 calc R . .
H39E H 0.2178 0.4377 0.3656 0.080 Uiso 1 1 calc R . .
H39F H 0.1548 0.4584 0.3503 0.080 Uiso 1 1 calc R . .
C71B C 0.2565(2) 0.4356(2) 0.10617(14) 0.0341(11) Uani 1 1 d . . .
H71B H 0.2541 0.4178 0.0807 0.041 Uiso 1 1 calc R . .
C73B C 0.2018(2) 0.4907(3) 0.14592(17) 0.0512(15) Uani 1 1 d . . .
H73B H 0.1652 0.5088 0.1454 0.061 Uiso 1 1 calc R . .
C40B C 0.2117(2) 0.2026(3) 0.01552(16) 0.0515(15) Uani 1 1 d . . .
H40D H 0.2082 0.1572 0.0082 0.077 Uiso 1 1 calc R . .
H40E H 0.2124 0.2291 -0.0062 0.077 Uiso 1 1 calc R . .
H40F H 0.1804 0.2152 0.0244 0.077 Uiso 1 1 calc R . .
C50B C 0.2459(2) 0.1078(3) 0.18584(16) 0.0452(13) Uani 1 1 d . . .
H50C H 0.2128 0.1310 0.1876 0.054 Uiso 1 1 calc R . .
H50D H 0.2341 0.0666 0.1726 0.054 Uiso 1 1 calc R . .
C9A C 0.2436(2) 0.7978(3) 0.42545(18) 0.0550(15) Uani 1 1 d . . .
H9AA H 0.2766 0.7813 0.4417 0.066 Uiso 1 1 calc R . .
C80B C 0.3582(3) 0.6375(3) 0.1016(2) 0.0607(18) Uani 1 1 d . . .
H80D H 0.3572 0.6320 0.1276 0.091 Uiso 1 1 calc R . .
H80E H 0.3336 0.6726 0.0898 0.091 Uiso 1 1 calc R . .
H80F H 0.3956 0.6478 0.1014 0.091 Uiso 1 1 calc R . .
C47B C 0.2988(2) 0.1595(3) 0.24714(16) 0.0466(13) Uani 1 1 d . . .
H47C H 0.3224 0.1519 0.2730 0.056 Uiso 1 1 calc R . .
H47D H 0.2648 0.1811 0.2487 0.056 Uiso 1 1 calc R . .
C77B C 0.2466(2) 0.5451(3) 0.15766(18) 0.0503(14) Uani 1 1 d . . .
H77C H 0.2487 0.5609 0.1832 0.060 Uiso 1 1 calc R . .
H77D H 0.2367 0.5817 0.1400 0.060 Uiso 1 1 calc R . .
C31B C 0.3112(2) 0.0545(3) 0.09771(17) 0.0487(14) Uani 1 1 d . . .
C72B C 0.1999(2) 0.4647(3) 0.10590(17) 0.0492(14) Uani 1 1 d . . .
H72C H 0.1711 0.4313 0.0982 0.059 Uiso 1 1 calc R . .
H72D H 0.1904 0.5003 0.0874 0.059 Uiso 1 1 calc R . .
C66A C 0.1904(2) 0.7075(3) 0.29633(19) 0.0564(16) Uani 1 1 d . . .
H66D H 0.1626 0.6913 0.3076 0.085 Uiso 1 1 calc R . .
H66E H 0.1908 0.7546 0.2971 0.085 Uiso 1 1 calc R . .
H66F H 0.2265 0.6910 0.3104 0.085 Uiso 1 1 calc R . .
C79B C 0.3039(2) 0.5166(2) 0.15703(15) 0.0375(11) Uani 1 1 d . . .
H79B H 0.3324 0.5510 0.1645 0.045 Uiso 1 1 calc R . .
C26A C 0.1253(2) 0.8796(3) 0.48022(16) 0.0503(15) Uani 1 1 d . . .
H26D H 0.1339 0.8399 0.4950 0.075 Uiso 1 1 calc R . .
H26E H 0.1142 0.9130 0.4952 0.075 Uiso 1 1 calc R . .
H26F H 0.1577 0.8940 0.4733 0.075 Uiso 1 1 calc R . .
C16B C 0.7166(2) 0.4081(3) 0.21487(19) 0.0523(15) Uani 1 1 d . . .
H16A H 0.7400 0.3827 0.2355 0.078 Uiso 1 1 calc R . .
H16B H 0.7206 0.4539 0.2215 0.078 Uiso 1 1 calc R . .
H16C H 0.7276 0.4008 0.1920 0.078 Uiso 1 1 calc R . .
C58B C 0.3391(2) 0.5734(3) 0.07919(16) 0.0442(13) Uani 1 1 d . . .
C67A C 0.2188(2) 0.7142(3) 0.2359(2) 0.0568(17) Uani 1 1 d . . .
H67A H 0.2172 0.7613 0.2369 0.085 Uiso 1 1 calc R . .
H67B H 0.2097 0.7001 0.2097 0.085 Uiso 1 1 calc R . .
H67C H 0.2558 0.6996 0.2493 0.085 Uiso 1 1 calc R . .
C62B C 0.5416(2) 0.5107(3) 0.08265(16) 0.0507(14) Uani 1 1 d . . .
H62B H 0.5770 0.5113 0.0791 0.061 Uiso 1 1 calc R . .
C70B C 0.3909(3) 0.4590(4) -0.00964(17) 0.0668(19) Uani 1 1 d . . .
H70D H 0.3831 0.5052 -0.0122 0.100 Uiso 1 1 calc R . .
H70E H 0.3602 0.4350 -0.0261 0.100 Uiso 1 1 calc R . .
H70F H 0.4244 0.4497 -0.0168 0.100 Uiso 1 1 calc R . .
C35B C 0.3791(3) 0.1833(3) -0.00138(19) 0.069(2) Uani 1 1 d . . .
H35B H 0.3854 0.1946 -0.0246 0.083 Uiso 1 1 calc R . .
C67B C 0.4968(3) 0.6399(3) 0.16619(19) 0.0570(16) Uani 1 1 d . . .
H67D H 0.4754 0.6689 0.1466 0.086 Uiso 1 1 calc R . .
H67E H 0.5353 0.6408 0.1662 0.086 Uiso 1 1 calc R . .
H67F H 0.4939 0.6539 0.1908 0.086 Uiso 1 1 calc R . .
C74B C 0.2168(2) 0.4360(3) 0.17537(17) 0.0530(16) Uani 1 1 d . . .
H74C H 0.1883 0.4021 0.1690 0.064 Uiso 1 1 calc R . .
H74D H 0.2183 0.4532 0.2005 0.064 Uiso 1 1 calc R . .
C12A C 0.2036(3) 0.6726(3) 0.46049(18) 0.0548(16) Uani 1 1 d . . .
H12D H 0.1753 0.6584 0.4380 0.082 Uiso 1 1 calc R . .
H12E H 0.2023 0.6458 0.4819 0.082 Uiso 1 1 calc R . .
H12F H 0.2397 0.6686 0.4562 0.082 Uiso 1 1 calc R . .
C13A C 0.2361(2) 0.7662(3) 0.50580(16) 0.0539(15) Uani 1 1 d . . .
H13D H 0.2286 0.8109 0.5113 0.081 Uiso 1 1 calc R . .
H13E H 0.2730 0.7633 0.5027 0.081 Uiso 1 1 calc R . .
H13F H 0.2337 0.7385 0.5266 0.081 Uiso 1 1 calc R . .
C16A C 0.0943(3) 0.9383(2) 0.33035(17) 0.0520(15) Uani 1 1 d . . .
H16D H 0.1005 0.9673 0.3519 0.078 Uiso 1 1 calc R . .
H16E H 0.0592 0.9486 0.3121 0.078 Uiso 1 1 calc R . .
H16F H 0.1239 0.9434 0.3186 0.078 Uiso 1 1 calc R . .
C46B C 0.2843(2) 0.0941(3) 0.22610(16) 0.0488(14) Uani 1 1 d . . .
H46B H 0.2647 0.0661 0.2400 0.059 Uiso 1 1 calc R . .
C54A C 0.0251(3) 0.3523(3) 0.46029(14) 0.0523(16) Uani 1 1 d . . .
H54A H 0.0565 0.3637 0.4816 0.079 Uiso 1 1 calc R . .
H54B H 0.0096 0.3114 0.4655 0.079 Uiso 1 1 calc R . .
H54C H -0.0028 0.3861 0.4566 0.079 Uiso 1 1 calc R . .
C7A C 0.1973(2) 0.8539(3) 0.36795(17) 0.0517(15) Uani 1 1 d . . .
H7AA H 0.1989 0.8742 0.3454 0.062 Uiso 1 1 calc R . .
C54B C 0.3378(3) 0.0008(3) 0.07971(19) 0.0612(17) Uani 1 1 d . . .
H54D H 0.3766 -0.0034 0.0937 0.092 Uiso 1 1 calc R . .
H54E H 0.3345 0.0119 0.0535 0.092 Uiso 1 1 calc R . .
H54F H 0.3191 -0.0401 0.0806 0.092 Uiso 1 1 calc R . .
C69B C 0.4128(3) 0.3649(3) 0.03717(18) 0.0626(18) Uani 1 1 d . . .
H69D H 0.4166 0.3519 0.0632 0.094 Uiso 1 1 calc R . .
H69E H 0.4472 0.3567 0.0311 0.094 Uiso 1 1 calc R . .
H69F H 0.3832 0.3403 0.0201 0.094 Uiso 1 1 calc R . .
C8A C 0.2454(3) 0.8326(4) 0.39320(18) 0.0650(19) Uani 1 1 d . . .
H8AA H 0.2796 0.8415 0.3888 0.078 Uiso 1 1 calc R . .
C34B C 0.4187(3) 0.1484(3) 0.02570(17) 0.0603(17) Uani 1 1 d . . .
H34B H 0.4528 0.1389 0.0212 0.072 Uiso 1 1 calc R . .
C41B C 0.4562(3) 0.0914(3) 0.08882(18) 0.0618(18) Uani 1 1 d . . .
H41B H 0.4424 0.0770 0.1102 0.074 Uiso 1 1 calc R . .
C81B C 0.3361(3) 0.5833(3) 0.03656(18) 0.0623(18) Uani 1 1 d . . .
H81D H 0.3251 0.5430 0.0229 0.093 Uiso 1 1 calc R . .
H81E H 0.3721 0.5964 0.0346 0.093 Uiso 1 1 calc R . .
H81F H 0.3092 0.6169 0.0257 0.093 Uiso 1 1 calc R . .
C43B C 0.4751(4) 0.0300(4) 0.0703(2) 0.090(3) Uani 1 1 d . . .
H43D H 0.5067 0.0101 0.0884 0.135 Uiso 1 1 calc R . .
H43E H 0.4854 0.0431 0.0478 0.135 Uiso 1 1 calc R . .
H43F H 0.4450 -0.0010 0.0632 0.135 Uiso 1 1 calc R . .
C42B C 0.5052(3) 0.1384(4) 0.1042(2) 0.080(2) Uani 1 1 d . . .
H42D H 0.4934 0.1746 0.1170 0.119 Uiso 1 1 calc R . .
H42E H 0.5177 0.1546 0.0833 0.119 Uiso 1 1 calc R . .
H42F H 0.5353 0.1156 0.1220 0.119 Uiso 1 1 calc R . .
C4S C 0.3592(4) 0.5473(6) 0.4505(2) 0.097(7) Uani 0.50 1 d PG A 1
H4SA H 0.3635 0.5705 0.4732 0.117 Uiso 0.50 1 calc PR A 1
C6S C 0.3264(4) 0.5729(4) 0.4160(3) 0.072(4) Uani 0.50 1 d PG A 1
H6SA H 0.3087 0.6133 0.4156 0.086 Uiso 0.50 1 calc PR A 1
C3S C 0.3199(3) 0.5383(4) 0.38206(19) 0.057(4) Uani 0.50 1 d PG A 1
H3SA H 0.2980 0.5555 0.3590 0.069 Uiso 0.50 1 calc PR A 1
C5S C 0.3463(4) 0.4781(4) 0.3826(3) 0.069(4) Uani 0.50 1 d PG A 1
H5SA H 0.3420 0.4549 0.3599 0.083 Uiso 0.50 1 calc PR A 1
C2S C 0.3792(3) 0.4524(4) 0.4171(4) 0.081(5) Uani 0.50 1 d PG A 1
H2SA H 0.3968 0.4121 0.4175 0.098 Uiso 0.50 1 calc PR A 1
C1S C 0.3856(3) 0.4870(6) 0.4511(3) 0.102(7) Uani 0.50 1 d PG A 1
H1SA H 0.4076 0.4699 0.4742 0.122 Uiso 0.50 1 calc PR A 1
O2A O 0.7930(3) 0.3880(3) 0.4352(2) 0.132(3) Uiso 1 1 d . . .
O2B O 0.3307(3) 0.6751(4) 0.5897(2) 0.133(3) Uiso 1 1 d . . .

loop_
_atom_site_aniso_label
_atom_site_aniso_U_11
_atom_site_aniso_U_22
_atom_site_aniso_U_33
_atom_site_aniso_U_23
_atom_site_aniso_U_13
_atom_site_aniso_U_12
Au1A 0.02757(9) 0.02392(8) 0.02476(9) -0.00030(6) 0.00725(7) -0.00207(6)
Au2A 0.02788(8) 0.02307(8) 0.02152(9) -0.00102(6) 0.00513(7) -0.00149(6)
Au3A 0.02739(9) 0.02104(8) 0.02464(9) -0.00110(6) 0.00825(7) -0.00136(6)
Au1B 0.02561(9) 0.02450(8) 0.03032(10) 0.00095(7) 0.00819(7) 0.00121(6)
Au2B 0.03055(9) 0.02689(9) 0.02754(9) 0.00120(7) 0.00451(7) 0.00095(7)
Au3B 0.02939(9) 0.02532(8) 0.02847(9) 0.00252(7) 0.01200(7) 0.00164(7)
O1A 0.0359(18) 0.0242(15) 0.0283(17) 0.0007(12) 0.0104(14) -0.0005(13)
O1B 0.0267(16) 0.0266(16) 0.0311(17) 0.0040(13) 0.0065(14) 0.0032(12)
N1A 0.035(2) 0.0257(19) 0.031(2) -0.0015(16) 0.0120(17) -0.0058(16)
N3A 0.033(2) 0.0177(17) 0.030(2) 0.0002(14) 0.0140(17) -0.0031(15)
N1B 0.030(2) 0.032(2) 0.033(2) 0.0022(17) 0.0087(17) 0.0000(16)
N2A 0.039(2) 0.0260(19) 0.0184(19) -0.0003(15) 0.0024(16) -0.0013(16)
N2B 0.041(2) 0.033(2) 0.032(2) -0.0053(18) -0.0021(19) 0.0017(18)
N3B 0.036(2) 0.028(2) 0.037(2) 0.0083(17) 0.0142(18) 0.0053(17)
C71A 0.027(2) 0.029(2) 0.031(2) 0.0034(18) 0.0082(19) 0.0038(18)
C55A 0.031(2) 0.0172(19) 0.032(2) 0.0003(17) 0.014(2) -0.0047(17)
C68A 0.033(2) 0.022(2) 0.029(2) -0.0018(18) 0.010(2) -0.0017(18)
C9B 0.032(3) 0.033(3) 0.045(3) -0.005(2) 0.006(2) 0.004(2)
C33A 0.035(2) 0.025(2) 0.025(2) 0.0021(18) 0.0023(19) 0.0025(19)
C56A 0.034(2) 0.020(2) 0.027(2) 0.0021(17) 0.0080(19) 0.0007(18)
C70A 0.040(3) 0.029(2) 0.038(3) -0.006(2) 0.018(2) -0.002(2)
C59A 0.029(2) 0.023(2) 0.028(2) -0.0002(17) 0.0125(19) 0.0000(17)
C55B 0.033(2) 0.027(2) 0.031(2) -0.0028(18) 0.013(2) 0.0024(19)
C52A 0.029(2) 0.024(2) 0.023(2) -0.0061(17) 0.0085(18) -0.0017(17)
C29A 0.033(2) 0.022(2) 0.029(2) -0.0003(18) 0.010(2) -0.0034(18)
C25A 0.030(2) 0.034(2) 0.032(3) 0.008(2) 0.009(2) 0.005(2)
C1B 0.027(2) 0.028(2) 0.030(2) 0.0001(19) 0.0049(19) -0.0003(18)
C61A 0.040(3) 0.027(2) 0.031(3) -0.0002(19) 0.014(2) 0.002(2)
C6B 0.026(2) 0.036(3) 0.041(3) 0.005(2) 0.008(2) 0.0021(19)
C79A 0.036(3) 0.024(2) 0.040(3) 0.007(2) 0.010(2) 0.0055(19)
C30A 0.042(3) 0.026(2) 0.026(2) -0.0028(18) 0.012(2) -0.004(2)
C49A 0.032(2) 0.025(2) 0.042(3) -0.006(2) 0.015(2) -0.0013(19)
C60A 0.032(2) 0.028(2) 0.023(2) -0.0028(18) 0.0104(19) -0.0010(18)
C44A 0.039(3) 0.029(2) 0.034(3) -0.0034(19) 0.019(2) 0.000(2)
C11B 0.032(2) 0.030(2) 0.042(3) 0.002(2) 0.009(2) 0.001(2)
C1A 0.034(2) 0.023(2) 0.023(2) 0.0012(17) 0.0076(19) -0.0010(18)
C51A 0.029(2) 0.031(2) 0.024(2) 0.0007(18) 0.0032(19) -0.0004(19)
C76A 0.033(3) 0.033(2) 0.040(3) 0.008(2) 0.012(2) -0.002(2)
C64A 0.037(3) 0.028(2) 0.037(3) -0.003(2) 0.017(2) -0.005(2)
C17A 0.037(3) 0.030(2) 0.034(3) 0.007(2) 0.013(2) 0.008(2)
C25B 0.047(3) 0.021(2) 0.039(3) 0.0035(19) 0.018(2) -0.002(2)
C28A 0.036(2) 0.024(2) 0.021(2) -0.0030(17) 0.0085(19) -0.0015(18)
C51B 0.036(3) 0.029(2) 0.041(3) 0.000(2) 0.011(2) -0.003(2)
C24A 0.034(3) 0.041(3) 0.036(3) 0.006(2) 0.013(2) 0.005(2)
C58A 0.040(3) 0.029(2) 0.030(2) 0.0054(19) 0.017(2) 0.002(2)
C69A 0.043(3) 0.026(2) 0.033(3) -0.0015(19) 0.020(2) -0.002(2)
C72A 0.041(3) 0.037(3) 0.037(3) 0.005(2) 0.007(2) -0.001(2)
C76B 0.036(3) 0.044(3) 0.038(3) -0.009(2) 0.016(2) -0.012(2)
C10B 0.027(2) 0.030(2) 0.042(3) 0.003(2) 0.009(2) 0.0033(19)
C32A 0.030(2) 0.029(2) 0.021(2) 0.0023(18) -0.0030(18) 0.0010(18)
C50A 0.032(2) 0.025(2) 0.038(3) -0.006(2) 0.005(2) 0.0018(19)
C2B 0.026(2) 0.038(3) 0.031(3) 0.000(2) 0.003(2) 0.000(2)
C36A 0.037(3) 0.041(3) 0.033(3) -0.003(2) 0.003(2) 0.004(2)
C21A 0.029(2) 0.042(3) 0.037(3) 0.004(2) 0.003(2) -0.005(2)
C57A 0.036(3) 0.033(2) 0.029(2) 0.0055(19) 0.012(2) -0.002(2)
C48A 0.029(2) 0.027(2) 0.041(3) 0.000(2) 0.013(2) 0.0048(19)
C46A 0.027(2) 0.030(2) 0.058(3) -0.010(2) 0.015(2) -0.0075(19)
C41A 0.039(3) 0.028(2) 0.027(2) -0.0027(19) 0.004(2) 0.005(2)
C78A 0.045(3) 0.030(2) 0.039(3) 0.001(2) 0.017(2) 0.009(2)
C15A 0.044(3) 0.038(3) 0.034(3) 0.004(2) 0.010(2) 0.003(2)
C35A 0.041(3) 0.038(3) 0.033(3) -0.005(2) 0.003(2) -0.002(2)
C77A 0.051(3) 0.032(3) 0.039(3) 0.007(2) 0.013(2) 0.010(2)
C64B 0.044(3) 0.030(2) 0.041(3) 0.009(2) 0.019(2) 0.000(2)
C37A 0.045(3) 0.036(3) 0.023(2) -0.001(2) 0.002(2) 0.007(2)
C52B 0.030(2) 0.034(3) 0.040(3) 0.005(2) 0.001(2) -0.004(2)
C10A 0.033(3) 0.042(3) 0.034(3) -0.007(2) 0.003(2) -0.010(2)
C63B 0.038(3) 0.053(3) 0.048(3) 0.011(3) 0.017(3) -0.005(2)
C18A 0.039(3) 0.040(3) 0.041(3) 0.006(2) 0.011(2) 0.009(2)
C12B 0.031(3) 0.025(2) 0.060(3) 0.004(2) 0.009(2) -0.0030(19)
C43A 0.047(3) 0.034(3) 0.033(3) 0.000(2) 0.013(2) -0.002(2)
C5B 0.023(2) 0.031(2) 0.037(3) 0.001(2) 0.006(2) 0.0060(18)
C4B 0.035(3) 0.040(3) 0.042(3) -0.003(2) 0.007(2) 0.004(2)
C22B 0.042(3) 0.033(3) 0.045(3) -0.001(2) 0.015(2) 0.007(2)
C23A 0.033(3) 0.035(3) 0.034(3) 0.007(2) 0.008(2) -0.004(2)
C42A 0.047(3) 0.036(3) 0.032(3) 0.001(2) 0.007(2) 0.003(2)
C7B 0.039(3) 0.044(3) 0.047(3) 0.001(2) 0.021(2) -0.001(2)
C2A 0.037(3) 0.026(2) 0.029(2) 0.0024(18) 0.010(2) 0.0029(19)
C53A 0.058(4) 0.030(3) 0.039(3) 0.008(2) -0.009(3) 0.003(2)
C38A 0.047(3) 0.054(3) 0.027(3) -0.012(2) 0.003(2) 0.002(3)
C59B 0.040(3) 0.029(2) 0.040(3) 0.012(2) 0.022(2) 0.004(2)
C23B 0.040(3) 0.040(3) 0.043(3) -0.003(2) 0.019(2) -0.009(2)
C44B 0.029(2) 0.035(3) 0.043(3) 0.010(2) 0.001(2) -0.003(2)
C34A 0.039(3) 0.030(2) 0.028(3) -0.0048(19) 0.002(2) -0.001(2)
C17B 0.043(3) 0.026(2) 0.053(3) -0.006(2) 0.025(3) -0.008(2)
C5A 0.033(2) 0.028(2) 0.039(3) -0.004(2) 0.015(2) -0.0064(19)
C3B 0.038(3) 0.036(3) 0.041(3) -0.002(2) 0.009(2) 0.000(2)
C31A 0.049(3) 0.023(2) 0.028(2) -0.0005(19) 0.007(2) -0.006(2)
C49B 0.033(3) 0.041(3) 0.034(3) 0.005(2) 0.005(2) -0.011(2)
C8B 0.039(3) 0.044(3) 0.047(3) -0.003(2) 0.018(2) 0.006(2)
C45A 0.039(3) 0.033(3) 0.057(3) 0.001(2) 0.026(3) -0.001(2)
C27A 0.074(4) 0.030(3) 0.060(4) -0.008(3) 0.032(3) 0.000(3)
C48B 0.040(3) 0.041(3) 0.034(3) -0.001(2) 0.009(2) -0.004(2)
C3A 0.043(3) 0.032(2) 0.036(3) -0.004(2) 0.015(2) 0.004(2)
C75A 0.041(3) 0.042(3) 0.036(3) 0.005(2) 0.017(2) 0.009(2)
C56B 0.033(2) 0.032(2) 0.041(3) -0.002(2) 0.015(2) 0.007(2)
C80A 0.045(3) 0.038(3) 0.043(3) 0.006(2) 0.024(2) 0.001(2)
C81A 0.051(3) 0.036(3) 0.031(3) -0.001(2) 0.017(2) -0.001(2)
C78B 0.038(3) 0.045(3) 0.035(3) -0.006(2) 0.018(2) -0.006(2)
C37B 0.046(3) 0.043(3) 0.036(3) -0.011(2) 0.004(2) 0.009(2)
C75B 0.042(3) 0.050(3) 0.033(3) -0.008(2) 0.018(2) -0.014(2)
C22A 0.034(3) 0.038(3) 0.032(3) 0.007(2) 0.007(2) 0.006(2)
C73A 0.040(3) 0.045(3) 0.040(3) 0.009(2) 0.011(2) 0.010(2)
C38B 0.044(3) 0.042(3) 0.031(3) -0.005(2) 0.000(2) 0.002(2)
C18B 0.048(3) 0.031(3) 0.048(3) -0.008(2) 0.019(3) -0.005(2)
C14B 0.038(3) 0.035(3) 0.052(3) 0.005(2) 0.020(2) 0.003(2)
C74A 0.036(3) 0.051(3) 0.053(3) 0.009(3) 0.016(3) 0.013(2)
C63A 0.028(2) 0.039(3) 0.042(3) -0.003(2) 0.011(2) -0.004(2)
C28B 0.030(2) 0.030(2) 0.038(3) 0.002(2) 0.000(2) 0.0049(19)
C21B 0.035(3) 0.043(3) 0.047(3) -0.001(2) 0.013(2) -0.003(2)
C19A 0.034(3) 0.049(3) 0.046(3) 0.008(2) 0.017(2) 0.010(2)
C65A 0.030(3) 0.030(3) 0.071(4) -0.002(2) 0.014(3) -0.004(2)
C66B 0.048(3) 0.037(3) 0.041(3) 0.000(2) 0.019(2) 0.002(2)
C30B 0.043(3) 0.027(2) 0.055(4) -0.001(2) -0.004(3) 0.001(2)
C29B 0.034(3) 0.029(2) 0.042(3) 0.004(2) 0.003(2) -0.003(2)
C65B 0.043(3) 0.028(2) 0.054(3) -0.001(2) 0.022(3) 0.002(2)
C4A 0.049(3) 0.029(2) 0.038(3) -0.008(2) 0.019(2) -0.003(2)
C19B 0.051(3) 0.045(3) 0.038(3) -0.010(2) 0.021(3) -0.005(3)
C14A 0.049(3) 0.027(2) 0.041(3) 0.005(2) 0.016(2) -0.005(2)
C26B 0.045(3) 0.041(3) 0.042(3) 0.001(2) 0.000(3) -0.004(2)
C39B 0.043(3) 0.036(3) 0.040(3) -0.007(2) 0.007(2) 0.008(2)
C15B 0.050(3) 0.038(3) 0.075(4) 0.017(3) 0.030(3) 0.010(3)
C20B 0.051(3) 0.054(3) 0.056(4) -0.004(3) 0.030(3) 0.005(3)
C6A 0.045(3) 0.038(3) 0.036(3) -0.003(2) 0.016(2) -0.014(2)
C33B 0.053(4) 0.050(3) 0.039(3) -0.003(3) 0.004(3) 0.016(3)
C40A 0.062(4) 0.055(4) 0.049(4) -0.020(3) 0.003(3) 0.017(3)
C62A 0.029(2) 0.043(3) 0.036(3) 0.002(2) 0.008(2) 0.006(2)
C27B 0.039(3) 0.043(3) 0.053(3) -0.010(3) 0.003(3) 0.000(2)
C13B 0.040(3) 0.036(3) 0.056(4) 0.014(2) 0.006(3) 0.003(2)
C60B 0.044(3) 0.049(3) 0.037(3) 0.011(2) 0.020(2) 0.003(2)
C47A 0.026(2) 0.036(3) 0.053(3) -0.007(2) 0.008(2) 0.000(2)
C32B 0.047(3) 0.036(3) 0.033(3) -0.008(2) -0.001(2) 0.008(2)
C24B 0.053(3) 0.042(3) 0.040(3) 0.001(2) 0.016(3) -0.003(3)
C68B 0.054(3) 0.061(4) 0.041(3) 0.001(3) 0.027(3) -0.003(3)
C20A 0.026(2) 0.051(3) 0.057(4) 0.015(3) 0.007(2) 0.001(2)
C11A 0.036(3) 0.052(3) 0.043(3) 0.004(3) 0.000(2) -0.008(2)
C53B 0.063(4) 0.036(3) 0.054(4) -0.006(3) -0.007(3) -0.008(3)
C45B 0.045(3) 0.048(3) 0.046(3) 0.016(3) 0.003(3) -0.009(3)
C36B 0.063(4) 0.058(4) 0.037(3) -0.001(3) 0.002(3) 0.024(3)
C57B 0.038(3) 0.038(3) 0.058(4) 0.005(3) 0.014(3) 0.008(2)
C61B 0.050(3) 0.062(4) 0.046(3) 0.007(3) 0.029(3) 0.004(3)
C39A 0.046(3) 0.083(4) 0.031(3) -0.008(3) 0.010(3) 0.007(3)
C71B 0.031(2) 0.038(3) 0.034(3) -0.007(2) 0.010(2) 0.000(2)
C73B 0.031(3) 0.068(4) 0.059(4) -0.015(3) 0.020(3) 0.000(3)
C40B 0.052(3) 0.048(3) 0.043(3) -0.011(3) -0.005(3) 0.007(3)
C50B 0.036(3) 0.041(3) 0.054(4) 0.007(2) 0.006(3) -0.011(2)
C9A 0.036(3) 0.073(4) 0.055(4) 0.000(3) 0.012(3) -0.007(3)
C80B 0.054(4) 0.029(3) 0.096(5) 0.011(3) 0.016(4) 0.008(3)
C47B 0.039(3) 0.058(3) 0.044(3) 0.011(3) 0.014(3) -0.008(3)
C77B 0.041(3) 0.057(3) 0.057(4) -0.022(3) 0.020(3) 0.004(3)
C31B 0.054(3) 0.033(3) 0.048(3) -0.008(2) -0.004(3) -0.004(2)
C72B 0.031(3) 0.058(4) 0.059(4) -0.009(3) 0.014(3) 0.002(3)
C66A 0.041(3) 0.043(3) 0.087(5) -0.025(3) 0.023(3) -0.013(3)
C79B 0.032(3) 0.038(3) 0.044(3) -0.013(2) 0.014(2) -0.001(2)
C26A 0.056(4) 0.052(3) 0.045(3) -0.023(3) 0.017(3) -0.018(3)
C16B 0.043(3) 0.040(3) 0.080(4) -0.001(3) 0.027(3) -0.008(2)
C58B 0.045(3) 0.034(3) 0.057(4) 0.016(2) 0.019(3) 0.014(2)
C67A 0.038(3) 0.040(3) 0.092(5) 0.010(3) 0.018(3) -0.013(2)
C62B 0.043(3) 0.068(4) 0.048(3) 0.006(3) 0.024(3) -0.004(3)
C70B 0.068(4) 0.095(5) 0.044(4) -0.003(3) 0.027(3) -0.006(4)
C35B 0.084(5) 0.081(5) 0.044(4) 0.001(3) 0.019(4) 0.040(4)
C67B 0.070(4) 0.033(3) 0.068(4) 0.000(3) 0.019(3) -0.003(3)
C74B 0.037(3) 0.081(4) 0.050(3) -0.023(3) 0.029(3) -0.020(3)
C12A 0.046(3) 0.045(3) 0.059(4) 0.000(3) -0.008(3) -0.007(3)
C13A 0.046(3) 0.068(4) 0.039(3) 0.006(3) -0.003(3) -0.016(3)
C16A 0.072(4) 0.032(3) 0.052(4) 0.010(2) 0.017(3) -0.005(3)
C46B 0.043(3) 0.050(3) 0.050(3) 0.018(3) 0.009(3) -0.011(3)
C54A 0.094(5) 0.035(3) 0.027(3) 0.004(2) 0.016(3) -0.016(3)
C7A 0.047(3) 0.068(4) 0.044(3) 0.008(3) 0.018(3) -0.011(3)
C54B 0.067(4) 0.042(3) 0.069(4) -0.015(3) 0.011(4) -0.003(3)
C69B 0.083(5) 0.063(4) 0.057(4) -0.018(3) 0.046(4) -0.011(4)
C8A 0.042(3) 0.104(6) 0.055(4) 0.002(4) 0.022(3) -0.016(4)
C34B 0.067(4) 0.073(4) 0.044(3) 0.003(3) 0.019(3) 0.035(4)
C41B 0.060(4) 0.075(4) 0.051(4) 0.012(3) 0.017(3) 0.032(4)
C81B 0.059(4) 0.065(4) 0.068(4) 0.036(3) 0.026(3) 0.023(3)
C43B 0.100(6) 0.086(6) 0.092(6) 0.030(5) 0.040(5) 0.062(5)
C42B 0.051(4) 0.133(7) 0.055(4) -0.008(4) 0.017(3) 0.019(4)
C4S 0.131(15) 0.131(14) 0.054(9) -0.047(10) 0.063(10) -0.103(13)
C6S 0.104(12) 0.057(8) 0.069(10) -0.018(7) 0.049(9) -0.035(8)
C3S 0.093(10) 0.054(7) 0.036(6) -0.008(5) 0.035(6) -0.043(7)
C5S 0.053(8) 0.111(12) 0.058(8) -0.027(8) 0.040(7) -0.040(8)
C2S 0.030(6) 0.088(11) 0.132(15) 0.023(11) 0.032(8) -0.008(7)
C1S 0.042(8) 0.171(19) 0.069(11) 0.046(12) -0.021(8) -0.066(11)

loop_
_atom_type_symbol
_atom_type_description
_atom_type_scat_dispersion_real
_atom_type_scat_dispersion_imag
_atom_type_scat_source
C C 0.0033 0.0016 'International Tables Vol C Tables 4.2.6.8 and 6.1.1.4'
H H 0.0000 0.0000 'International Tables Vol C Tables 4.2.6.8 and 6.1.1.4'
N N 0.0061 0.0033 'International Tables Vol C Tables 4.2.6.8 and 6.1.1.4'
O O 0.0106 0.0060 'International Tables Vol C Tables 4.2.6.8 and 6.1.1.4'
Au Au -2.0133 8.8022 'International Tables Vol C Tables 4.2.6.8 and 6.1.1.4'

loop_
_geom_angle_atom_site_label_1
_geom_angle_atom_site_label_2
_geom_angle_atom_site_label_3
_geom_angle
C1A Au1A O1A 176.39(16)
C1A Au1A Au2A 145.18(12)
O1A Au1A Au2A 35.36(9)
C1A Au1A Au3A 148.70(12)
O1A Au1A Au3A 33.92(9)
Au2A Au1A Au3A 59.058(5)
C28A Au2A O1A 175.16(16)
C28A Au2A Au3A 146.07(12)
O1A Au2A Au3A 35.62(9)
C28A Au2A Au1A 147.28(12)
O1A Au2A Au1A 35.21(9)
Au3A Au2A Au1A 61.029(6)
C55A Au3A O1A 174.91(16)
C55A Au3A Au2A 146.95(12)
O1A Au3A Au2A 35.97(8)
C55A Au3A Au1A 147.42(12)
O1A Au3A Au1A 34.11(8)
Au2A Au3A Au1A 59.912(7)
C1B Au1B O1B 175.85(16)
C1B Au1B Au3B 146.32(13)
O1B Au1B Au3B 36.39(8)
C1B Au1B Au2B 147.24(13)
O1B Au1B Au2B 33.74(8)
Au3B Au1B Au2B 59.823(6)
C28B Au2B O1B 175.47(17)
C28B Au2B Au3B 147.82(13)
O1B Au2B Au3B 35.33(8)
C28B Au2B Au1B 147.20(14)
O1B Au2B Au1B 33.66(9)
Au3B Au2B Au1B 58.494(6)
C55B Au3B O1B 173.68(16)
C55B Au3B Au1B 148.04(13)
O1B Au3B Au1B 36.28(9)
C55B Au3B Au2B 145.43(13)
O1B Au3B Au2B 35.31(9)
Au1B Au3B Au2B 61.682(5)
Au3A O1A Au1A 111.97(14)
Au3A O1A Au2A 108.41(14)
Au1A O1A Au2A 109.42(14)
Au1B O1B Au2B 112.60(14)
Au1B O1B Au3B 107.33(14)
Au2B O1B Au3B 109.37(14)
C1A N1A C5A 123.5(4)
C1A N1A C4A 115.7(4)
C5A N1A C4A 120.8(4)
C55A N3A C59A 121.5(4)
C55A N3A C58A 116.7(4)
C59A N3A C58A 121.8(3)
C1B N1B C5B 120.7(4)
C1B N1B C4B 115.6(4)
C5B N1B C4B 123.6(4)
C28A N2A C32A 121.3(4)
C28A N2A C31A 115.6(4)
C32A N2A C31A 123.1(3)
C28B N2B C32B 124.1(4)
C28B N2B C31B 114.9(4)
C32B N2B C31B 121.0(4)
C55B N3B C59B 122.0(4)
C55B N3B C58B 115.8(4)
C59B N3B C58B 122.1(4)
C72A C71A C76A 106.8(4)
C72A C71A C56A 110.8(4)
C76A C71A C56A 111.8(4)
C72A C71A H71A 109.1
C76A C71A H71A 109.1
C56A C71A H71A 109.1
N3A C55A C56A 108.7(4)
N3A C55A Au3A 120.3(3)
C56A C55A Au3A 131.0(3)
C60A C68A C69A 110.8(4)
C60A C68A C70A 112.1(4)
C69A C68A C70A 109.8(4)
C60A C68A H68A 108.0
C69A C68A H68A 108.0
C70A C68A H68A 108.0
C8B C9B C10B 122.0(5)
C8B C9B H9BA 119.0
C10B C9B H9BA 119.0
C34A C33A C32A 117.6(4)
C34A C33A C41A 118.1(4)
C32A C33A C41A 124.3(4)
C55A C56A C71A 108.8(3)
C55A C56A C57A 101.9(4)
C71A C56A C57A 113.8(4)
C55A C56A C79A 114.9(4)
C71A C56A C79A 107.4(4)
C57A C56A C79A 110.2(4)
C68A C70A H70A 109.5
C68A C70A H70B 109.5
H70A C70A H70B 109.5
C68A C70A H70C 109.5
H70A C70A H70C 109.5
H70B C70A H70C 109.5
C64A C59A C60A 121.9(4)
C64A C59A N3A 119.6(4)
C60A C59A N3A 118.4(4)
N3B C55B C56B 109.2(4)
N3B C55B Au3B 119.4(3)
C56B C55B Au3B 131.4(3)
C51A C52A C50A 107.3(4)
C51A C52A C29A 112.7(3)
C50A C52A C29A 107.7(4)
C51A C52A H52A 109.7
C50A C52A H52A 109.7
C29A C52A H52A 109.7
C28A C29A C30A 101.3(4)
C28A C29A C44A 111.2(4)
C30A C29A C44A 113.8(4)
C28A C29A C52A 113.7(4)
C30A C29A C52A 110.6(3)
C44A C29A C52A 106.4(4)
C23A C25A C24A 107.8(4)
C23A C25A C2A 113.4(4)
C24A C25A C2A 108.3(4)
C23A C25A H25A 109.1
C24A C25A H25A 109.1
C2A C25A H25A 109.1
N1B C1B C2B 109.5(4)
N1B C1B Au1B 120.0(3)
C2B C1B Au1B 130.4(3)
C62A C61A C60A 122.2(4)
C62A C61A H61A 118.9
C60A C61A H61A 118.9
C5B C6B C7B 117.7(4)
C5B C6B C14B 124.5(5)
C7B C6B C14B 117.6(4)
C78A C79A C77A 107.8(4)
C78A C79A C56A 112.4(4)
C77A C79A C56A 107.6(4)
C78A C79A H79A 109.7
C77A C79A H79A 109.7
C56A C79A H79A 109.7
C31A C30A C29A 107.4(4)
C31A C30A H30A 110.2
C29A C30A H30A 110.2
C31A C30A H30B 110.2
C29A C30A H30B 110.2
H30A C30A H30B 108.5
C44A C49A C48A 110.2(4)
C44A C49A H49A 109.6
C48A C49A H49A 109.6
C44A C49A H49B 109.6
C48A C49A H49B 109.6
H49A C49A H49B 108.1
C61A C60A C59A 116.8(4)
C61A C60A C68A 119.2(4)
C59A C60A C68A 123.8(4)
C49A C44A C45A 107.9(4)
C49A C44A C29A 111.3(4)
C45A C44A C29A 109.9(4)
C49A C44A H44A 109.2
C45A C44A H44A 109.2
C29A C44A H44A 109.2
C10B C11B C13B 111.0(4)
C10B C11B C12B 110.7(4)
C13B C11B C12B 109.8(4)
C10B C11B H11A 108.4
C13B C11B H11A 108.4
C12B C11B H11A 108.4
N1A C1A C2A 108.7(4)
N1A C1A Au1A 120.8(3)
C2A C1A Au1A 130.5(3)
C48A C51A C52A 111.2(4)
C48A C51A H51A 109.4
C52A C51A H51A 109.4
C48A C51A H51B 109.4
C52A C51A H51B 109.4
H51A C51A H51B 108.0
C75A C76A C71A 110.3(4)
C75A C76A H76A 109.6
C71A C76A H76A 109.6
C75A C76A H76B 109.6
C71A C76A H76B 109.6
H76A C76A H76B 108.1
C63A C64A C59A 118.1(4)
C63A C64A C65A 117.9(4)
C59A C64A C65A 123.8(4)
C22A C17A C18A 107.3(4)
C22A C17A C2A 112.4(4)
C18A C17A C2A 109.8(4)
C22A C17A H17A 109.1
C18A C17A H17A 109.1
C2A C17A H17A 109.1
C23B C25B C24B 107.6(4)
C23B C25B C2B 111.8(4)
C24B C25B C2B 110.1(4)
C23B C25B H25B 109.1
C24B C25B H25B 109.1
C2B C25B H25B 109.1
N2A C28A C29A 109.6(4)
N2A C28A Au2A 119.6(3)
C29A C28A Au2A 130.7(3)
C48B C51B C52B 110.2(4)
C48B C51B H51C 109.6
C52B C51B H51C 109.6
C48B C51B H51D 109.6
C52B C51B H51D 109.6
H51C C51B H51D 108.1
C19A C24A C25A 109.9(4)
C19A C24A H24A 109.7
C25A C24A H24A 109.7
C19A C24A H24B 109.7
C25A C24A H24B 109.7
H24A C24A H24B 108.2
C81A C58A C57A 113.1(4)
C81A C58A N3A 111.4(4)
C57A C58A N3A 99.6(3)
C81A C58A C80A 109.4(4)
C57A C58A C80A 112.1(4)
N3A C58A C80A 111.0(4)
C68A C69A H69A 109.5
C68A C69A H69B 109.5
H69A C69A H69B 109.5
C68A C69A H69C 109.5
H69A C69A H69C 109.5
H69B C69A H69C 109.5
C71A C72A C73A 109.7(4)
C71A C72A H72A 109.7
C73A C72A H72A 109.7
C71A C72A H72B 109.7
C73A C72A H72B 109.7
H72A C72A H72B 108.2
C71B C76B C75B 110.2(4)
C71B C76B H76C 109.6
C75B C76B H76C 109.6
C71B C76B H76D 109.6
C75B C76B H76D 109.6
H76C C76B H76D 108.1
C9B C10B C5B 117.2(4)
C9B C10B C11B 118.5(4)
C5B C10B C11B 124.2(4)
C37A C32A C33A 121.3(4)
C37A C32A N2A 119.7(4)
C33A C32A N2A 118.9(4)
C46A C50A C52A 110.6(4)
C46A C50A H50A 109.5
C52A C50A H50A 109.5
C46A C50A H50B 109.5
C52A C50A H50B 109.5
H50A C50A H50B 108.1
C1B C2B C3B 101.9(4)
C1B C2B C25B 110.1(4)
C3B C2B C25B 114.1(4)
C1B C2B C17B 114.0(4)
C3B C2B C17B 110.2(4)
C25B C2B C17B 106.7(4)
C35A C36A C37A 121.3(5)
C35A C36A H36A 119.3
C37A C36A H36A 119.3
C20A C21A C23A 109.5(4)
C20A C21A C22A 109.3(4)
C23A C21A C22A 108.2(4)
C20A C21A H21A 109.9
C23A C21A H21A 109.9
C22A C21A H21A 109.9
C58A C57A C56A 108.0(4)
C58A C57A H57A 110.1
C56A C57A H57A 110.1
C58A C57A H57B 110.1
C56A C57A H57B 110.1
H57A C57A H57B 108.4
C51A C48A C47A 108.7(4)
C51A C48A C49A 108.1(4)
C47A C48A C49A 110.5(4)
C51A C48A H48A 109.8
C47A C48A H48A 109.8
C49A C48A H48A 109.8
C50A C46A C47A 109.8(4)
C50A C46A C45A 110.1(4)
C47A C46A C45A 108.4(4)
C50A C46A H46A 109.5
C47A C46A H46A 109.5
C45A C46A H46A 109.5
C33A C41A C42A 110.0(4)
C33A C41A C43A 111.0(4)
C42A C41A C43A 110.4(4)
C33A C41A H41A 108.5
C42A C41A H41A 108.5
C43A C41A H41A 108.5
C75A C78A C79A 109.8(4)
C75A C78A H78A 109.7
C79A C78A H78A 109.7
C75A C78A H78B 109.7
C79A C78A H78B 109.7
H78A C78A H78B 108.2
C14A C15A H15A 109.5
C14A C15A H15B 109.5
H15A C15A H15B 109.5
C14A C15A H15C 109.5
H15A C15A H15C 109.5
H15B C15A H15C 109.5
C34A C35A C36A 119.8(5)
C34A C35A H35A 120.1
C36A C35A H35A 120.1
C73A C77A C79A 110.6(4)
C73A C77A H77A 109.5
C79A C77A H77A 109.5
C73A C77A H77B 109.5
C79A C77A H77B 109.5
H77A C77A H77B 108.1
C63B C64B C59B 118.8(5)
C63B C64B C65B 117.4(5)
C59B C64B C65B 123.3(4)
C36A C37A C32A 118.4(4)
C36A C37A C38A 117.1(5)
C32A C37A C38A 124.4(5)
C51B C52B C50B 107.3(4)
C51B C52B C29B 111.6(4)
C50B C52B C29B 109.9(4)
C51B C52B H52B 109.3
C50B C52B H52B 109.3
C29B C52B H52B 109.3
C9A C10A C5A 116.0(5)
C9A C10A C11A 119.4(5)
C5A C10A C11A 124.5(5)
C62B C63B C64B 120.2(5)
C62B C63B H63A 119.9
C64B C63B H63A 119.9
C19A C18A C17A 109.6(4)
C19A C18A H18A 109.8
C17A C18A H18A 109.8
C19A C18A H18B 109.8
C17A C18A H18B 109.8
H18A C18A H18B 108.2
C11B C12B H12A 109.5
C11B C12B H12B 109.5
H12A C12B H12B 109.5
C11B C12B H12C 109.5
H12A C12B H12C 109.5
H12B C12B H12C 109.5
C41A C43A H43A 109.5
C41A C43A H43B 109.5
H43A C43A H43B 109.5
C41A C43A H43C 109.5
H43A C43A H43C 109.5
H43B C43A H43C 109.5
C6B C5B C10B 122.1(5)
C6B C5B N1B 118.4(4)
C10B C5B N1B 119.4(4)
C27B C4B C26B 108.2(4)
C27B C4B C3B 111.3(4)
C26B C4B C3B 115.2(5)
C27B C4B N1B 112.4(4)
C26B C4B N1B 109.5(4)
C3B C4B N1B 100.2(4)
C17B C22B C21B 110.7(4)
C17B C22B H22A 109.5
C21B C22B H22A 109.5
C17B C22B H22B 109.5
C21B C22B H22B 109.5
H22A C22B H22B 108.1
C25A C23A C21A 109.8(4)
C25A C23A H23A 109.7
C21A C23A H23A 109.7
C25A C23A H23B 109.7
C21A C23A H23B 109.7
H23A C23A H23B 108.2
C41A C42A H42A 109.5
C41A C42A H42B 109.5
H42A C42A H42B 109.5
C41A C42A H42C 109.5
H42A C42A H42C 109.5
H42B C42A H42C 109.5
C8B C7B C6B 121.7(5)
C8B C7B H7BA 119.1
C6B C7B H7BA 119.1
C1A C2A C3A 102.1(4)
C1A C2A C25A 115.7(4)
C3A C2A C25A 110.6(4)
C1A C2A C17A 108.7(4)
C3A C2A C17A 113.8(4)
C25A C2A C17A 106.2(4)
C31A C53A H53A 109.5
C31A C53A H53B 109.5
H53A C53A H53B 109.5
C31A C53A H53C 109.5
H53A C53A H53C 109.5
H53B C53A H53C 109.5
C39A C38A C40A 110.9(5)
C39A C38A C37A 110.3(5)
C40A C38A C37A 110.7(4)
C39A C38A H38A 108.3
C40A C38A H38A 108.3
C37A C38A H38A 108.3
C64B C59B C60B 121.9(5)
C64B C59B N3B 119.6(4)
C60B C59B N3B 118.6(5)
C21B C23B C25B 110.8(4)
C21B C23B H23C 109.5
C25B C23B H23C 109.5
C21B C23B H23D 109.5
C25B C23B H23D 109.5
H23C C23B H23D 108.1
C49B C44B C45B 107.1(5)
C49B C44B C29B 112.8(4)
C45B C44B C29B 108.3(4)
C49B C44B H44B 109.5
C45B C44B H44B 109.5
C29B C44B H44B 109.5
C35A C34A C33A 121.5(4)
C35A C34A H34A 119.3
C33A C34A H34A 119.3
C22B C17B C18B 108.5(4)
C22B C17B C2B 112.9(4)
C18B C17B C2B 106.7(4)
C22B C17B H17B 109.5
C18B C17B H17B 109.5
C2B C17B H17B 109.5
C6A C5A C10A 122.6(5)
C6A C5A N1A 119.4(4)
C10A C5A N1A 118.0(4)
C4B C3B C2B 107.0(4)
C4B C3B H3BA 110.3
C2B C3B H3BA 110.3
C4B C3B H3BB 110.3
C2B C3B H3BB 110.3
H3BA C3B H3BB 108.6
C53A C31A C54A 108.1(4)
C53A C31A C30A 111.8(4)
C54A C31A C30A 113.6(5)
C53A C31A N2A 112.7(4)
C54A C31A N2A 111.1(4)
C30A C31A N2A 99.5(3)
C48B C49B C44B 110.0(4)
C48B C49B H49C 109.7
C44B C49B H49C 109.7
C48B C49B H49D 109.7
C44B C49B H49D 109.7
H49C C49B H49D 108.2
C9B C8B C7B 119.3(5)
C9B C8B H8BA 120.3
C7B C8B H8BA 120.3
C46A C45A C44A 110.0(4)
C46A C45A H45A 109.7
C44A C45A H45A 109.7
C46A C45A H45B 109.7
C44A C45A H45B 109.7
H45A C45A H45B 108.2
C4A C27A H27A 109.5
C4A C27A H27B 109.5
H27A C27A H27B 109.5
C4A C27A H27C 109.5
H27A C27A H27C 109.5
H27B C27A H27C 109.5
C51B C48B C47B 110.1(4)
C51B C48B C49B 109.4(4)
C47B C48B C49B 108.9(4)
C51B C48B H48B 109.5
C47B C48B H48B 109.5
C49B C48B H48B 109.5
C4A C3A C2A 108.1(4)
C4A C3A H3AA 110.1
C2A C3A H3AA 110.1
C4A C3A H3AB 110.1
C2A C3A H3AB 110.1
H3AA C3A H3AB 108.4
C76A C75A C74A 109.4(4)
C76A C75A C78A 109.6(4)
C74A C75A C78A 109.2(4)
C76A C75A H75A 109.5
C74A C75A H75A 109.5
C78A C75A H75A 109.5
C55B C56B C57B 101.6(4)
C55B C56B C71B 114.5(4)
C57B C56B C71B 110.3(4)
C55B C56B C79B 109.5(4)
C57B C56B C79B 114.5(4)
C71B C56B C79B 106.6(4)
C58A C80A H80A 109.5
C58A C80A H80B 109.5
H80A C80A H80B 109.5
C58A C80A H80C 109.5
H80A C80A H80C 109.5
H80B C80A H80C 109.5
C58A C81A H81A 109.5
C58A C81A H81B 109.5
H81A C81A H81B 109.5
C58A C81A H81C 109.5
H81A C81A H81C 109.5
H81B C81A H81C 109.5
C75B C78B C79B 110.4(4)
C75B C78B H78C 109.6
C79B C78B H78C 109.6
C75B C78B H78D 109.6
C79B C78B H78D 109.6
H78C C78B H78D 108.1
C36B C37B C32B 116.9(5)
C36B C37B C38B 118.7(5)
C32B C37B C38B 124.2(5)
C78B C75B C76B 108.9(4)
C78B C75B C74B 109.5(4)
C76B C75B C74B 108.4(4)
C78B C75B H75B 110.0
C76B C75B H75B 110.0
C74B C75B H75B 110.0
C17A C22A C21A 110.7(4)
C17A C22A H22C 109.5
C21A C22A H22C 109.5
C17A C22A H22D 109.5
C21A C22A H22D 109.5
H22C C22A H22D 108.1
C74A C73A C77A 109.7(5)
C74A C73A C72A 108.9(4)
C77A C73A C72A 109.2(4)
C74A C73A H73A 109.7
C77A C73A H73A 109.7
C72A C73A H73A 109.7
C37B C38B C40B 114.0(4)
C37B C38B C39B 108.9(5)
C40B C38B C39B 109.3(4)
C37B C38B H38B 108.1
C40B C38B H38B 108.1
C39B C38B H38B 108.1
C19B C18B C17B 110.1(4)
C19B C18B H18C 109.6
C17B C18B H18C 109.6
C19B C18B H18D 109.6
C17B C18B H18D 109.6
H18C C18B H18D 108.2
C16B C14B C6B 111.4(4)
C16B C14B C15B 110.6(5)
C6B C14B C15B 110.2(4)
C16B C14B H14A 108.2
C6B C14B H14A 108.2
C15B C14B H14A 108.2
C73A C74A C75A 109.4(4)
C73A C74A H74A 109.8
C75A C74A H74A 109.8
C73A C74A H74B 109.8
C75A C74A H74B 109.8
H74A C74A H74B 108.2
C62A C63A C64A 120.9(4)
C62A C63A H63B 119.5
C64A C63A H63B 119.5
N2B C28B C29B 109.5(4)
N2B C28B Au2B 120.1(4)
C29B C28B Au2B 130.3(4)
C23B C21B C22B 109.6(4)
C23B C21B C20B 110.1(5)
C22B C21B C20B 107.9(4)
C23B C21B H21B 109.8
C22B C21B H21B 109.8
C20B C21B H21B 109.8
C20A C19A C18A 108.8(4)
C20A C19A C24A 109.1(4)
C18A C19A C24A 110.5(4)
C20A C19A H19A 109.4
C18A C19A H19A 109.4
C24A C19A H19A 109.4
C66A C65A C64A 110.4(5)
C66A C65A C67A 109.7(5)
C64A C65A C67A 111.9(4)
C66A C65A H65A 108.2
C64A C65A H65A 108.2
C67A C65A H65A 108.2
C65B C66B H66A 109.5
C65B C66B H66B 109.5
H66A C66B H66B 109.5
C65B C66B H66C 109.5
H66A C66B H66C 109.5
H66B C66B H66C 109.5
C31B C30B C29B 107.7(4)
C31B C30B H30C 110.2
C29B C30B H30C 110.2
C31B C30B H30D 110.2
C29B C30B H30D 110.2
H30C C30B H30D 108.5
C28B C29B C30B 101.3(4)
C28B C29B C44B 116.3(4)
C30B C29B C44B 109.6(4)
C28B C29B C52B 109.0(4)
C30B C29B C52B 114.2(4)
C44B C29B C52B 106.7(4)
C67B C65B C66B 110.7(5)
C67B C65B C64B 112.4(4)
C66B C65B C64B 109.9(4)
C67B C65B H65B 107.9
C66B C65B H65B 107.9
C64B C65B H65B 107.9
C3A C4A N1A 99.5(4)
C3A C4A C27A 113.9(5)
N1A C4A C27A 110.7(4)
C3A C4A C26A 112.1(4)
N1A C4A C26A 110.9(4)
C27A C4A C26A 109.4(4)
C18B C19B C24B 110.3(4)
C18B C19B C20B 109.3(5)
C24B C19B C20B 109.0(5)
C18B C19B H19B 109.4
C24B C19B H19B 109.4
C20B C19B H19B 109.4
C6A C14A C16A 114.1(4)
C6A C14A C15A 110.9(4)
C16A C14A C15A 109.4(4)
C6A C14A H14B 107.4
C16A C14A H14B 107.4
C15A C14A H14B 107.4
C4B C26B H26A 109.5
C4B C26B H26B 109.5
H26A C26B H26B 109.5
C4B C26B H26C 109.5
H26A C26B H26C 109.5
H26B C26B H26C 109.5
C38B C39B H39A 109.5
C38B C39B H39B 109.5
H39A C39B H39B 109.5
C38B C39B H39C 109.5
H39A C39B H39C 109.5
H39B C39B H39C 109.5
C14B C15B H15D 109.5
C14B C15B H15E 109.5
H15D C15B H15E 109.5
C14B C15B H15F 109.5
H15D C15B H15F 109.5
H15E C15B H15F 109.5
C21B C20B C19B 108.8(4)
C21B C20B H20A 109.9
C19B C20B H20A 109.9
C21B C20B H20B 109.9
C19B C20B H20B 109.9
H20A C20B H20B 108.3
C7A C6A C5A 117.5(5)
C7A C6A C14A 118.7(5)
C5A C6A C14A 123.6(5)
C34B C33B C32B 117.2(5)
C34B C33B C41B 118.2(6)
C32B C33B C41B 124.5(5)
C38A C40A H40A 109.5
C38A C40A H40B 109.5
H40A C40A H40B 109.5
C38A C40A H40C 109.5
H40A C40A H40C 109.5
H40B C40A H40C 109.5
C61A C62A C63A 119.9(5)
C61A C62A H62A 120.0
C63A C62A H62A 120.0
C4B C27B H27D 109.5
C4B C27B H27E 109.5
H27D C27B H27E 109.5
C4B C27B H27F 109.5
H27D C27B H27F 109.5
H27E C27B H27F 109.5
C11B C13B H13A 109.5
C11B C13B H13B 109.5
H13A C13B H13B 109.5
C11B C13B H13C 109.5
H13A C13B H13C 109.5
H13B C13B H13C 109.5
C59B C60B C61B 117.1(5)
C59B C60B C68B 124.1(5)
C61B C60B C68B 118.5(5)
C46A C47A C48A 109.4(4)
C46A C47A H47A 109.8
C48A C47A H47A 109.8
C46A C47A H47B 109.8
C48A C47A H47B 109.8
H47A C47A H47B 108.3
C37B C32B C33B 122.3(5)
C37B C32B N2B 118.5(5)
C33B C32B N2B 119.3(5)
C25B C24B C19B 109.3(4)
C25B C24B H24C 109.8
C19B C24B H24C 109.8
C25B C24B H24D 109.8
C19B C24B H24D 109.8
H24C C24B H24D 108.3
C60B C68B C69B 111.9(5)
C60B C68B C70B 111.4(5)
C69B C68B C70B 109.8(5)
C60B C68B H68B 107.9
C69B C68B H68B 107.9
C70B C68B H68B 107.9
C21A C20A C19A 109.6(4)
C21A C20A H20C 109.8
C19A C20A H20C 109.8
C21A C20A H20D 109.8
C19A C20A H20D 109.8
H20C C20A H20D 108.2
C13A C11A C12A 110.1(5)
C13A C11A C10A 113.2(4)
C12A C11A C10A 109.5(5)
C13A C11A H11B 108.0
C12A C11A H11B 108.0
C10A C11A H11B 108.0
C31B C53B H53D 109.5
C31B C53B H53E 109.5
H53D C53B H53E 109.5
C31B C53B H53F 109.5
H53D C53B H53F 109.5
H53E C53B H53F 109.5
C46B C45B C44B 110.2(4)
C46B C45B H45C 109.6
C44B C45B H45C 109.6
C46B C45B H45D 109.6
C44B C45B H45D 109.6
H45C C45B H45D 108.1
C37B C36B C35B 122.0(6)
C37B C36B H36B 119.0
C35B C36B H36B 119.0
C58B C57B C56B 108.0(4)
C58B C57B H57C 110.1
C56B C57B H57C 110.1
C58B C57B H57D 110.1
C56B C57B H57D 110.1
H57C C57B H57D 108.4
C62B C61B C60B 121.0(5)
C62B C61B H61B 119.5
C60B C61B H61B 119.5
C38A C39A H39D 109.5
C38A C39A H39E 109.5
H39D C39A H39E 109.5
C38A C39A H39F 109.5
H39D C39A H39F 109.5
H39E C39A H39F 109.5
C72B C71B C76B 108.1(4)
C72B C71B C56B 108.1(4)
C76B C71B C56B 112.9(4)
C72B C71B H71B 109.2
C76B C71B H71B 109.2
C56B C71B H71B 109.2
C74B C73B C72B 110.6(5)
C74B C73B C77B 108.6(5)
C72B C73B C77B 109.5(5)
C74B C73B H73B 109.4
C72B C73B H73B 109.4
C77B C73B H73B 109.4
C38B C40B H40D 109.5
C38B C40B H40E 109.5
H40D C40B H40E 109.5
C38B C40B H40F 109.5
H40D C40B H40F 109.5
H40E C40B H40F 109.5
C46B C50B C52B 109.8(4)
C46B C50B H50C 109.7
C52B C50B H50C 109.7
C46B C50B H50D 109.7
C52B C50B H50D 109.7
H50C C50B H50D 108.2
C8A C9A C10A 121.7(6)
C8A C9A H9AA 119.2
C10A C9A H9AA 119.2
C58B C80B H80D 109.5
C58B C80B H80E 109.5
H80D C80B H80E 109.5
C58B C80B H80F 109.5
H80D C80B H80F 109.5
H80E C80B H80F 109.5
C46B C47B C48B 109.2(5)
C46B C47B H47C 109.8
C48B C47B H47C 109.8
C46B C47B H47D 109.8
C48B C47B H47D 109.8
H47C C47B H47D 108.3
C73B C77B C79B 109.0(4)
C73B C77B H77C 109.9
C79B C77B H77C 109.9
C73B C77B H77D 109.9
C79B C77B H77D 109.9
H77C C77B H77D 108.3
C30B C31B N2B 100.1(4)
C30B C31B C54B 113.4(5)
N2B C31B C54B 110.1(5)
C30B C31B C53B 112.1(5)
N2B C31B C53B 111.7(4)
C54B C31B C53B 109.1(5)
C71B C72B C73B 110.3(4)
C71B C72B H72C 109.6
C73B C72B H72C 109.6
C71B C72B H72D 109.6
C73B C72B H72D 109.6
H72C C72B H72D 108.1
C65A C66A H66D 109.5
C65A C66A H66E 109.5
H66D C66A H66E 109.5
C65A C66A H66F 109.5
H66D C66A H66F 109.5
H66E C66A H66F 109.5
C78B C79B C77B 108.2(4)
C78B C79B C56B 111.1(4)
C77B C79B C56B 110.0(4)
C78B C79B H79B 109.2
C77B C79B H79B 109.2
C56B C79B H79B 109.2
C4A C26A H26D 109.5
C4A C26A H26E 109.5
H26D C26A H26E 109.5
C4A C26A H26F 109.5
H26D C26A H26F 109.5
H26E C26A H26F 109.5
C14B C16B H16A 109.5
C14B C16B H16B 109.5
H16A C16B H16B 109.5
C14B C16B H16C 109.5
H16A C16B H16C 109.5
H16B C16B H16C 109.5
C57B C58B N3B 99.9(4)
C57B C58B C80B 113.5(5)
N3B C58B C80B 111.0(4)
C57B C58B C81B 112.2(5)
N3B C58B C81B 109.9(4)
C80B C58B C81B 109.9(5)
C65A C67A H67A 109.5
C65A C67A H67B 109.5
H67A C67A H67B 109.5
C65A C67A H67C 109.5
H67A C67A H67C 109.5
H67B C67A H67C 109.5
C61B C62B C63B 121.0(5)
C61B C62B H62B 119.5
C63B C62B H62B 119.5
C68B C70B H70D 109.5
C68B C70B H70E 109.5
H70D C70B H70E 109.5
C68B C70B H70F 109.5
H70D C70B H70F 109.5
H70E C70B H70F 109.5
C34B C35B C36B 119.8(6)
C34B C35B H35B 120.1
C36B C35B H35B 120.1
C65B C67B H67D 109.5
C65B C67B H67E 109.5
H67D C67B H67E 109.5
C65B C67B H67F 109.5
H67D C67B H67F 109.5
H67E C67B H67F 109.5
C73B C74B C75B 109.9(4)
C73B C74B H74C 109.7
C75B C74B H74C 109.7
C73B C74B H74D 109.7
C75B C74B H74D 109.7
H74C C74B H74D 108.2
C11A C12A H12D 109.5
C11A C12A H12E 109.5
H12D C12A H12E 109.5
C11A C12A H12F 109.5
H12D C12A H12F 109.5
H12E C12A H12F 109.5
C11A C13A H13D 109.5
C11A C13A H13E 109.5
H13D C13A H13E 109.5
C11A C13A H13F 109.5
H13D C13A H13F 109.5
H13E C13A H13F 109.5
C14A C16A H16D 109.5
C14A C16A H16E 109.5
H16D C16A H16E 109.5
C14A C16A H16F 109.5
H16D C16A H16F 109.5
H16E C16A H16F 109.5
C47B C46B C45B 109.6(5)
C47B C46B C50B 108.4(5)
C45B C46B C50B 110.9(5)
C47B C46B H46B 109.3
C45B C46B H46B 109.3
C50B C46B H46B 109.3
C31A C54A H54A 109.5
C31A C54A H54B 109.5
H54A C54A H54B 109.5
C31A C54A H54C 109.5
H54A C54A H54C 109.5
H54B C54A H54C 109.5
C8A C7A C6A 121.8(5)
C8A C7A H7AA 119.1
C6A C7A H7AA 119.1
C31B C54B H54D 109.5
C31B C54B H54E 109.5
H54D C54B H54E 109.5
C31B C54B H54F 109.5
H54D C54B H54F 109.5
H54E C54B H54F 109.5
C68B C69B H69D 109.5
C68B C69B H69E 109.5
H69D C69B H69E 109.5
C68B C69B H69F 109.5
H69D C69B H69F 109.5
H69E C69B H69F 109.5
C7A C8A C9A 120.1(6)
C7A C8A H8AA 120.0
C9A C8A H8AA 120.0
C35B C34B C33B 121.6(6)
C35B C34B H34B 119.2
C33B C34B H34B 119.2
C33B C41B C42B 109.6(6)
C33B C41B C43B 110.3(5)
C42B C41B C43B 110.5(6)
C33B C41B H41B 108.8
C42B C41B H41B 108.8
C43B C41B H41B 108.8
C58B C81B H81D 109.5
C58B C81B H81E 109.5
H81D C81B H81E 109.5
C58B C81B H81F 109.5
H81D C81B H81F 109.5
H81E C81B H81F 109.5
C41B C43B H43D 109.5
C41B C43B H43E 109.5
H43D C43B H43E 109.5
C41B C43B H43F 109.5
H43D C43B H43F 109.5
H43E C43B H43F 109.5
C41B C42B H42D 109.5
C41B C42B H42E 109.5
H42D C42B H42E 109.5
C41B C42B H42F 109.5
H42D C42B H42F 109.5
H42E C42B H42F 109.5
C6S C4S C1S 120.0
C6S C4S H4SA 120.0
C1S C4S H4SA 120.0
C3S C6S C4S 120.0
C3S C6S H6SA 120.0
C4S C6S H6SA 120.0
C6S C3S C5S 120.0
C6S C3S H3SA 120.0
C5S C3S H3SA 120.0
C2S C5S C3S 120.0
C2S C5S H5SA 120.0
C3S C5S H5SA 120.0
C5S C2S C1S 120.0
C5S C2S H2SA 120.0
C1S C2S H2SA 120.0
C2S C1S C4S 120.0
C2S C1S H1SA 120.0
C4S C1S H1SA 120.0

loop_
_geom_bond_atom_site_label_1
_geom_bond_atom_site_label_2
_geom_bond_distance
Au1A C1A 1.978(4)
Au1A O1A 2.027(3)
Au1A Au2A 3.3150(3)
Au1A Au3A 3.3518(3)
Au2A C28A 1.986(4)
Au2A O1A 2.034(3)
Au2A Au3A 3.2860(3)
Au3A C55A 1.972(4)
Au3A O1A 2.017(3)
Au1B C1B 1.984(5)
Au1B O1B 2.018(3)
Au1B Au3B 3.2559(3)
Au1B Au2B 3.3619(3)
Au2B C28B 1.982(5)
Au2B O1B 2.022(3)
Au2B Au3B 3.3013(3)
Au3B C55B 1.975(4)
Au3B O1B 2.023(3)
N1A C1A 1.317(5)
N1A C5A 1.469(6)
N1A C4A 1.526(6)
N3A C55A 1.313(5)
N3A C59A 1.459(6)
N3A C58A 1.528(6)
N1B C1B 1.305(6)
N1B C5B 1.474(6)
N1B C4B 1.528(6)
N2A C28A 1.303(6)
N2A C32A 1.475(6)
N2A C31A 1.526(6)
N2B C28B 1.319(6)
N2B C32B 1.458(7)
N2B C31B 1.521(7)
N3B C55B 1.311(6)
N3B C59B 1.455(6)
N3B C58B 1.526(6)
C71A C72A 1.538(6)
C71A C76A 1.546(6)
C71A C56A 1.550(6)
C71A H71A 0.9800
C55A C56A 1.540(6)
C68A C60A 1.520(6)
C68A C69A 1.534(6)
C68A C70A 1.542(6)
C68A H68A 0.9800
C9B C8B 1.376(7)
C9B C10B 1.396(7)
C9B H9BA 0.9300
C33A C34A 1.395(6)
C33A C32A 1.411(6)
C33A C41A 1.521(7)
C56A C57A 1.559(6)
C56A C79A 1.565(6)
C70A H70A 0.9600
C70A H70B 0.9600
C70A H70C 0.9600
C59A C64A 1.404(6)
C59A C60A 1.417(6)
C55B C56B 1.527(6)
C52A C51A 1.534(6)
C52A C50A 1.552(6)
C52A C29A 1.572(6)
C52A H52A 0.9800
C29A C28A 1.534(6)
C29A C30A 1.556(6)
C29A C44A 1.572(6)
C25A C23A 1.544(7)
C25A C24A 1.546(6)
C25A C2A 1.552(6)
C25A H25A 0.9800
C1B C2B 1.537(6)
C61A C62A 1.379(7)
C61A C60A 1.394(6)
C61A H61A 0.9300
C6B C5B 1.394(7)
C6B C7B 1.397(7)
C6B C14B 1.531(6)
C79A C78A 1.547(7)
C79A C77A 1.554(7)
C79A H79A 0.9800
C30A C31A 1.520(7)
C30A H30A 0.9700
C30A H30B 0.9700
C49A C44A 1.536(6)
C49A C48A 1.547(7)
C49A H49A 0.9700
C49A H49B 0.9700
C44A C45A 1.545(7)
C44A H44A 0.9800
C11B C10B 1.524(7)
C11B C13B 1.530(6)
C11B C12B 1.548(7)
C11B H11A 0.9800
C1A C2A 1.524(6)
C51A C48A 1.529(6)
C51A H51A 0.9700
C51A H51B 0.9700
C76A C75A 1.536(7)
C76A H76A 0.9700
C76A H76B 0.9700
C64A C63A 1.398(7)
C64A C65A 1.531(6)
C17A C22A 1.530(7)
C17A C18A 1.535(7)
C17A C2A 1.573(6)
C17A H17A 0.9800
C25B C23B 1.532(7)
C25B C24B 1.538(7)
C25B C2B 1.561(6)
C25B H25B 0.9800
C51B C48B 1.532(7)
C51B C52B 1.539(7)
C51B H51C 0.9700
C51B H51D 0.9700
C24A C19A 1.536(7)
C24A H24A 0.9700
C24A H24B 0.9700
C58A C81A 1.525(6)
C58A C57A 1.528(6)
C58A C80A 1.530(6)
C69A H69A 0.9600
C69A H69B 0.9600
C69A H69C 0.9600
C72A C73A 1.548(7)
C72A H72A 0.9700
C72A H72B 0.9700
C76B C71B 1.540(7)
C76B C75B 1.542(7)
C76B H76C 0.9700
C76B H76D 0.9700
C10B C5B 1.410(6)
C32A C37A 1.397(7)
C50A C46A 1.527(6)
C50A H50A 0.9700
C50A H50B 0.9700
C2B C3B 1.560(7)
C2B C17B 1.575(7)
C36A C35A 1.382(7)
C36A C37A 1.385(7)
C36A H36A 0.9300
C21A C20A 1.528(7)
C21A C23A 1.545(7)
C21A C22A 1.545(7)
C21A H21A 0.9800
C57A H57A 0.9700
C57A H57B 0.9700
C48A C47A 1.538(6)
C48A H48A 0.9800
C46A C47A 1.530(7)
C46A C45A 1.538(7)
C46A H46A 0.9800
C41A C42A 1.547(6)
C41A C43A 1.547(6)
C41A H41A 0.9800
C78A C75A 1.542(7)
C78A H78A 0.9700
C78A H78B 0.9700
C15A C14A 1.541(7)
C15A H15A 0.9600
C15A H15B 0.9600
C15A H15C 0.9600
C35A C34A 1.374(7)
C35A H35A 0.9300
C77A C73A 1.539(7)
C77A H77A 0.9700
C77A H77B 0.9700
C64B C63B 1.397(7)
C64B C59B 1.400(7)
C64B C65B 1.541(7)
C37A C38A 1.543(7)
C52B C50B 1.544(7)
C52B C29B 1.571(7)
C52B H52B 0.9800
C10A C9A 1.397(7)
C10A C5A 1.413(7)
C10A C11A 1.531(7)
C63B C62B 1.393(8)
C63B H63A 0.9300
C18A C19A 1.534(7)
C18A H18A 0.9700
C18A H18B 0.9700
C12B H12A 0.9600
C12B H12B 0.9600
C12B H12C 0.9600
C43A H43A 0.9600
C43A H43B 0.9600
C43A H43C 0.9600
C4B C27B 1.523(7)
C4B C26B 1.525(7)
C4B C3B 1.526(7)
C22B C17B 1.522(7)
C22B C21B 1.534(7)
C22B H22A 0.9700
C22B H22B 0.9700
C23A H23A 0.9700
C23A H23B 0.9700
C42A H42A 0.9600
C42A H42B 0.9600
C42A H42C 0.9600
C7B C8B 1.383(7)
C7B H7BA 0.9300
C2A C3A 1.538(6)
C53A C31A 1.507(7)
C53A H53A 0.9600
C53A H53B 0.9600
C53A H53C 0.9600
C38A C39A 1.527(8)
C38A C40A 1.535(7)
C38A H38A 0.9800
C59B C60B 1.415(7)
C23B C21B 1.527(7)
C23B H23C 0.9700
C23B H23D 0.9700
C44B C49B 1.544(7)
C44B C45B 1.548(7)
C44B C29B 1.564(7)
C44B H44B 0.9800
C34A H34A 0.9300
C17B C18B 1.558(7)
C17B H17B 0.9800
C5A C6A 1.396(7)
C3B H3BA 0.9700
C3B H3BB 0.9700
C31A C54A 1.512(7)
C49B C48B 1.537(7)
C49B H49C 0.9700
C49B H49D 0.9700
C8B H8BA 0.9300
C45A H45A 0.9700
C45A H45B 0.9700
C27A C4A 1.531(7)
C27A H27A 0.9600
C27A H27B 0.9600
C27A H27C 0.9600
C48B C47B 1.532(7)
C48B H48B 0.9800
C3A C4A 1.515(7)
C3A H3AA 0.9700
C3A H3AB 0.9700
C75A C74A 1.536(7)
C75A H75A 0.9800
C56B C57B 1.557(7)
C56B C71B 1.562(7)
C56B C79B 1.566(7)
C80A H80A 0.9600
C80A H80B 0.9600
C80A H80C 0.9600
C81A H81A 0.9600
C81A H81B 0.9600
C81A H81C 0.9600
C78B C75B 1.534(7)
C78B C79B 1.544(7)
C78B H78C 0.9700
C78B H78D 0.9700
C37B C36B 1.386(8)
C37B C32B 1.410(7)
C37B C38B 1.517(7)
C75B C74B 1.542(7)
C75B H75B 0.9800
C22A H22C 0.9700
C22A H22D 0.9700
C73A C74A 1.532(7)
C73A H73A 0.9800
C38B C40B 1.533(7)
C38B C39B 1.536(7)
C38B H38B 0.9800
C18B C19B 1.526(7)
C18B H18C 0.9700
C18B H18D 0.9700
C14B C16B 1.524(7)
C14B C15B 1.532(7)
C14B H14A 0.9800
C74A H74A 0.9700
C74A H74B 0.9700
C63A C62A 1.383(7)
C63A H63B 0.9300
C28B C29B 1.523(7)
C21B C20B 1.546(7)
C21B H21B 0.9800
C19A C20A 1.533(8)
C19A H19A 0.9800
C65A C66A 1.518(8)
C65A C67A 1.536(7)
C65A H65A 0.9800
C66B C65B 1.534(7)
C66B H66A 0.9600
C66B H66B 0.9600
C66B H66C 0.9600
C30B C31B 1.511(8)
C30B C29B 1.549(7)
C30B H30C 0.9700
C30B H30D 0.9700
C65B C67B 1.532(7)
C65B H65B 0.9800
C4A C26A 1.544(7)
C19B C24B 1.545(7)
C19B C20B 1.546(8)
C19B H19B 0.9800
C14A C6A 1.529(7)
C14A C16A 1.534(6)
C14A H14B 0.9800
C26B H26A 0.9600
C26B H26B 0.9600
C26B H26C 0.9600
C39B H39A 0.9600
C39B H39B 0.9600
C39B H39C 0.9600
C15B H15D 0.9600
C15B H15E 0.9600
C15B H15F 0.9600
C20B H20A 0.9700
C20B H20B 0.9700
C6A C7A 1.385(7)
C33B C34B 1.389(8)
C33B C32B 1.420(8)
C33B C41B 1.527(8)
C40A H40A 0.9600
C40A H40B 0.9600
C40A H40C 0.9600
C62A H62A 0.9300
C27B H27D 0.9600
C27B H27E 0.9600
C27B H27F 0.9600
C13B H13A 0.9600
C13B H13B 0.9600
C13B H13C 0.9600
C60B C61B 1.420(7)
C60B C68B 1.520(8)
C47A H47A 0.9700
C47A H47B 0.9700
C24B H24C 0.9700
C24B H24D 0.9700
C68B C69B 1.524(8)
C68B C70B 1.552(8)
C68B H68B 0.9800
C20A H20C 0.9700
C20A H20D 0.9700
C11A C13A 1.524(7)
C11A C12A 1.525(8)
C11A H11B 0.9800
C53B C31B 1.543(8)
C53B H53D 0.9600
C53B H53E 0.9600
C53B H53F 0.9600
C45B C46B 1.529(8)
C45B H45C 0.9700
C45B H45D 0.9700
C36B C35B 1.390(9)
C36B H36B 0.9300
C57B C58B 1.508(7)
C57B H57C 0.9700
C57B H57D 0.9700
C61B C62B 1.374(8)
C61B H61B 0.9300
C39A H39D 0.9600
C39A H39E 0.9600
C39A H39F 0.9600
C71B C72B 1.530(7)
C71B H71B 0.9800
C73B C74B 1.516(9)
C73B C72B 1.536(8)
C73B C77B 1.544(8)
C73B H73B 0.9800
C40B H40D 0.9600
C40B H40E 0.9600
C40B H40F 0.9600
C50B C46B 1.529(7)
C50B H50C 0.9700
C50B H50D 0.9700
C9A C8A 1.382(9)
C9A H9AA 0.9300
C80B C58B 1.541(8)
C80B H80D 0.9600
C80B H80E 0.9600
C80B H80F 0.9600
C47B C46B 1.526(8)
C47B H47C 0.9700
C47B H47D 0.9700
C77B C79B 1.548(7)
C77B H77C 0.9700
C77B H77D 0.9700
C31B C54B 1.521(8)
C72B H72C 0.9700
C72B H72D 0.9700
C66A H66D 0.9600
C66A H66E 0.9600
C66A H66F 0.9600
C79B H79B 0.9800
C26A H26D 0.9600
C26A H26E 0.9600
C26A H26F 0.9600
C16B H16A 0.9600
C16B H16B 0.9600
C16B H16C 0.9600
C58B C81B 1.544(8)
C67A H67A 0.9600
C67A H67B 0.9600
C67A H67C 0.9600
C62B H62B 0.9300
C70B H70D 0.9600
C70B H70E 0.9600
C70B H70F 0.9600
C35B C34B 1.378(8)
C35B H35B 0.9300
C67B H67D 0.9600
C67B H67E 0.9600
C67B H67F 0.9600
C74B H74C 0.9700
C74B H74D 0.9700
C12A H12D 0.9600
C12A H12E 0.9600
C12A H12F 0.9600
C13A H13D 0.9600
C13A H13E 0.9600
C13A H13F 0.9600
C16A H16D 0.9600
C16A H16E 0.9600
C16A H16F 0.9600
C46B H46B 0.9800
C54A H54A 0.9600
C54A H54B 0.9600
C54A H54C 0.9600
C7A C8A 1.357(8)
C7A H7AA 0.9300
C54B H54D 0.9600
C54B H54E 0.9600
C54B H54F 0.9600
C69B H69D 0.9600
C69B H69E 0.9600
C69B H69F 0.9600
C8A H8AA 0.9300
C34B H34B 0.9300
C41B C42B 1.528(10)
C41B C43B 1.557(9)
C41B H41B 0.9800
C81B H81D 0.9600
C81B H81E 0.9600
C81B H81F 0.9600
C43B H43D 0.9600
C43B H43E 0.9600
C43B H43F 0.9600
C42B H42D 0.9600
C42B H42E 0.9600
C42B H42F 0.9600
C4S C6S 1.3900
C4S C1S 1.3900
C4S H4SA 0.9300
C6S C3S 1.3900
C6S H6SA 0.9300
C3S C5S 1.3900
C3S H3SA 0.9300
C5S C2S 1.3900
C5S H5SA 0.9300
C2S C1S 1.3900
C2S H2SA 0.9300
C1S H1SA 0.9300

loop_
_geom_torsion_atom_site_label_1
_geom_torsion_atom_site_label_2
_geom_torsion_atom_site_label_3
_geom_torsion_atom_site_label_4
_geom_torsion
C1A Au1A Au2A C28A -1.2(3)
O1A Au1A Au2A C28A 172.6(3)
Au3A Au1A Au2A C28A -153.2(2)
C1A Au1A Au2A O1A -173.8(3)
Au3A Au1A Au2A O1A 34.21(15)
C1A Au1A Au2A Au3A 152.0(2)
O1A Au1A Au2A Au3A -34.21(15)
C28A Au2A Au3A C55A 0.6(3)
O1A Au2A Au3A C55A 172.6(3)
Au1A Au2A Au3A C55A -153.5(2)
C28A Au2A Au3A O1A -172.0(3)
Au1A Au2A Au3A O1A 33.83(15)
C28A Au2A Au3A Au1A 154.1(2)
O1A Au2A Au3A Au1A -33.83(15)
C1A Au1A Au3A C55A 4.2(3)
O1A Au1A Au3A C55A -171.2(3)
Au2A Au1A Au3A C55A 153.2(2)
C1A Au1A Au3A O1A 175.4(3)
Au2A Au1A Au3A O1A -35.67(16)
C1A Au1A Au3A Au2A -148.9(2)
O1A Au1A Au3A Au2A 35.67(16)
C1B Au1B Au2B C28B -0.8(4)
O1B Au1B Au2B C28B 171.9(3)
Au3B Au1B Au2B C28B -151.8(3)
C1B Au1B Au2B O1B -172.6(3)
Au3B Au1B Au2B O1B 36.29(15)
C1B Au1B Au2B Au3B 151.1(2)
O1B Au1B Au2B Au3B -36.29(15)
C1B Au1B Au3B C55B 2.8(3)
O1B Au1B Au3B C55B -171.8(3)
Au2B Au1B Au3B C55B 154.6(2)
C1B Au1B Au3B O1B 174.5(3)
Au2B Au1B Au3B O1B -33.65(15)
C1B Au1B Au3B Au2B -151.8(2)
O1B Au1B Au3B Au2B 33.65(15)
C28B Au2B Au3B C55B -5.1(4)
O1B Au2B Au3B C55B 169.0(3)
Au1B Au2B Au3B C55B -156.4(2)
C28B Au2B Au3B O1B -174.1(3)
Au1B Au2B Au3B O1B 34.56(15)
C28B Au2B Au3B Au1B 151.3(3)
O1B Au2B Au3B Au1B -34.56(15)
C55A Au3A O1A Au1A 111.2(16)
Au2A Au3A O1A Au1A -120.8(2)
C55A Au3A O1A Au2A -128.0(16)
Au1A Au3A O1A Au2A 120.8(2)
C1A Au1A O1A Au3A -139(2)
Au2A Au1A O1A Au3A 120.2(2)
C1A Au1A O1A Au2A 101(2)
Au3A Au1A O1A Au2A -120.2(2)
C28A Au2A O1A Au3A 113.6(17)
Au1A Au2A O1A Au3A -122.4(2)
C28A Au2A O1A Au1A -124.0(17)
Au3A Au2A O1A Au1A 122.4(2)
C1B Au1B O1B Au2B 107(2)
Au3B Au1B O1B Au2B -120.4(2)
C1B Au1B O1B Au3B -133(2)
Au2B Au1B O1B Au3B 120.4(2)
C28B Au2B O1B Au1B -104(2)
Au3B Au2B O1B Au1B 119.2(2)
C28B Au2B O1B Au3B 136(2)
Au1B Au2B O1B Au3B -119.2(2)
C55B Au3B O1B Au1B 136.4(14)
Au2B Au3B O1B Au1B -122.4(2)
C55B Au3B O1B Au2B -101.1(14)
Au1B Au3B O1B Au2B 122.4(2)
C59A N3A C55A C56A -176.7(3)
C58A N3A C55A C56A 4.8(5)
C59A N3A C55A Au3A 2.4(5)
C58A N3A C55A Au3A -176.1(3)
O1A Au3A C55A N3A 32.0(18)
Au2A Au3A C55A N3A -89.9(4)
Au1A Au3A C55A N3A 135.8(3)
O1A Au3A C55A C56A -149.2(14)
Au2A Au3A C55A C56A 88.9(4)
Au1A Au3A C55A C56A -45.4(5)
N3A C55A C56A C71A 103.7(4)
Au3A C55A C56A C71A -75.2(5)
N3A C55A C56A C57A -16.8(4)
Au3A C55A C56A C57A 164.2(3)
N3A C55A C56A C79A -136.0(4)
Au3A C55A C56A C79A 45.1(5)
C72A C71A C56A C55A -173.0(4)
C76A C71A C56A C55A 68.1(5)
C72A C71A C56A C57A -60.2(5)
C76A C71A C56A C57A -179.1(4)
C72A C71A C56A C79A 62.1(5)
C76A C71A C56A C79A -56.9(5)
C55A N3A C59A C64A -86.8(5)
C58A N3A C59A C64A 91.7(5)
C55A N3A C59A C60A 89.6(5)
C58A N3A C59A C60A -92.0(5)
C59B N3B C55B C56B 176.1(4)
C58B N3B C55B C56B -3.9(6)
C59B N3B C55B Au3B -6.0(6)
C58B N3B C55B Au3B 174.0(3)
O1B Au3B C55B N3B -43.9(17)
Au1B Au3B C55B N3B 85.7(4)
Au2B Au3B C55B N3B -136.1(3)
O1B Au3B C55B C56B 133.4(13)
Au1B Au3B C55B C56B -97.0(5)
Au2B Au3B C55B C56B 41.2(6)
C51A C52A C29A C28A -67.4(5)
C50A C52A C29A C28A 174.4(3)
C51A C52A C29A C30A 179.4(4)
C50A C52A C29A C30A 61.2(5)
C51A C52A C29A C44A 55.3(4)
C50A C52A C29A C44A -62.9(4)
C5B N1B C1B C2B 176.9(4)
C4B N1B C1B C2B -1.6(5)
C5B N1B C1B Au1B -0.6(6)
C4B N1B C1B Au1B -179.1(3)
O1B Au1B C1B N1B -9(2)
Au3B Au1B C1B N1B -137.8(3)
Au2B Au1B C1B N1B 91.2(4)
O1B Au1B C1B C2B 173.7(19)
Au3B Au1B C1B C2B 45.3(5)
Au2B Au1B C1B C2B -85.8(5)
C55A C56A C79A C78A -64.5(5)
C71A C56A C79A C78A 56.6(5)
C57A C56A C79A C78A -178.9(4)
C55A C56A C79A C77A 176.9(4)
C71A C56A C79A C77A -61.9(5)
C57A C56A C79A C77A 62.6(5)
C28A C29A C30A C31A 24.6(5)
C44A C29A C30A C31A -94.8(5)
C52A C29A C30A C31A 145.5(4)
C62A C61A C60A C59A 0.3(7)
C62A C61A C60A C68A -175.5(4)
C64A C59A C60A C61A -3.5(6)
N3A C59A C60A C61A -179.7(4)
C64A C59A C60A C68A 172.1(4)
N3A C59A C60A C68A -4.1(6)
C69A C68A C60A C61A 66.0(5)
C70A C68A C60A C61A -57.1(5)
C69A C68A C60A C59A -109.5(5)
C70A C68A C60A C59A 127.4(5)
C48A C49A C44A C45A -58.7(5)
C48A C49A C44A C29A 62.0(5)
C28A C29A C44A C49A 67.3(5)
C30A C29A C44A C49A -179.1(4)
C52A C29A C44A C49A -57.1(5)
C28A C29A C44A C45A -173.2(4)
C30A C29A C44A C45A -59.6(5)
C52A C29A C44A C45A 62.5(5)
C5A N1A C1A C2A -174.6(4)
C4A N1A C1A C2A 4.0(5)
C5A N1A C1A Au1A 4.5(6)
C4A N1A C1A Au1A -176.9(3)
O1A Au1A C1A N1A 44(3)
Au2A Au1A C1A N1A 140.3(3)
Au3A Au1A C1A N1A -90.5(4)
O1A Au1A C1A C2A -137(2)
Au2A Au1A C1A C2A -40.8(5)
Au3A Au1A C1A C2A 88.4(4)
C50A C52A C51A C48A 59.9(5)
C29A C52A C51A C48A -58.5(5)
C72A C71A C76A C75A -61.4(5)
C56A C71A C76A C75A 59.9(5)
C60A C59A C64A C63A 4.7(7)
N3A C59A C64A C63A -179.1(4)
C60A C59A C64A C65A -169.7(5)
N3A C59A C64A C65A 6.5(7)
C32A N2A C28A C29A -179.8(4)
C31A N2A C28A C29A 0.0(5)
C32A N2A C28A Au2A 1.9(6)
C31A N2A C28A Au2A -178.3(3)
C30A C29A C28A N2A -15.1(5)
C44A C29A C28A N2A 106.1(4)
C52A C29A C28A N2A -133.8(4)
C30A C29A C28A Au2A 162.9(3)
C44A C29A C28A Au2A -75.8(5)
C52A C29A C28A Au2A 44.2(5)
O1A Au2A C28A N2A 32.2(19)
Au3A Au2A C28A N2A 139.3(3)
Au1A Au2A C28A N2A -85.6(4)
O1A Au2A C28A C29A -145.7(16)
Au3A Au2A C28A C29A -38.6(5)
Au1A Au2A C28A C29A 96.5(4)
C23A C25A C24A C19A -60.8(5)
C2A C25A C24A C19A 62.3(5)
C55A N3A C58A C81A -109.9(4)
C59A N3A C58A C81A 71.6(5)
C55A N3A C58A C57A 9.7(5)
C59A N3A C58A C57A -168.8(4)
C55A N3A C58A C80A 127.9(4)
C59A N3A C58A C80A -50.6(5)
C76A C71A C72A C73A 62.0(5)
C56A C71A C72A C73A -59.9(5)
C8B C9B C10B C5B -0.1(7)
C8B C9B C10B C11B 176.6(5)
C13B C11B C10B C9B 60.0(6)
C12B C11B C10B C9B -62.2(6)
C13B C11B C10B C5B -123.6(5)
C12B C11B C10B C5B 114.2(5)
C34A C33A C32A C37A -1.2(7)
C41A C33A C32A C37A 175.7(4)
C34A C33A C32A N2A -178.7(4)
C41A C33A C32A N2A -1.8(6)
C28A N2A C32A C37A -89.4(5)
C31A N2A C32A C37A 90.8(5)
C28A N2A C32A C33A 88.1(5)
C31A N2A C32A C33A -91.7(5)
C51A C52A C50A C46A -58.9(5)
C29A C52A C50A C46A 62.7(5)
N1B C1B C2B C3B 15.4(5)
Au1B C1B C2B C3B -167.3(3)
N1B C1B C2B C25B -106.0(4)
Au1B C1B C2B C25B 71.2(5)
N1B C1B C2B C17B 134.2(4)
Au1B C1B C2B C17B -48.6(6)
C23B C25B C2B C1B -68.2(5)
C24B C25B C2B C1B 172.3(4)
C23B C25B C2B C3B 178.0(4)
C24B C25B C2B C3B 58.5(5)
C23B C25B C2B C17B 56.0(5)
C24B C25B C2B C17B -63.5(5)
C81A C58A C57A C56A 98.5(4)
N3A C58A C57A C56A -19.8(4)
C80A C58A C57A C56A -137.2(4)
C55A C56A C57A C58A 22.9(5)
C71A C56A C57A C58A -94.0(5)
C79A C56A C57A C58A 145.3(4)
C52A C51A C48A C47A -61.3(5)
C52A C51A C48A C49A 58.7(5)
C44A C49A C48A C51A -60.6(5)
C44A C49A C48A C47A 58.2(5)
C52A C50A C46A C47A 60.0(5)
C52A C50A C46A C45A -59.3(5)
C34A C33A C41A C42A 63.8(5)
C32A C33A C41A C42A -113.1(5)
C34A C33A C41A C43A -58.6(5)
C32A C33A C41A C43A 124.5(5)
C77A C79A C78A C75A 60.0(5)
C56A C79A C78A C75A -58.4(5)
C37A C36A C35A C34A -0.4(8)
C78A C79A C77A C73A -59.0(5)
C56A C79A C77A C73A 62.4(5)
C35A C36A C37A C32A 0.0(7)
C35A C36A C37A C38A 176.1(5)
C33A C32A C37A C36A 0.8(7)
N2A C32A C37A C36A 178.3(4)
C33A C32A C37A C38A -175.0(4)
N2A C32A C37A C38A 2.5(7)
C48B C51B C52B C50B 59.6(5)
C48B C51B C52B C29B -60.9(5)
C59B C64B C63B C62B -0.6(8)
C65B C64B C63B C62B 172.0(5)
C22A C17A C18A C19A 62.1(5)
C2A C17A C18A C19A -60.3(5)
C7B C6B C5B C10B -1.7(7)
C14B C6B C5B C10B 172.5(5)
C7B C6B C5B N1B -179.4(4)
C14B C6B C5B N1B -5.2(7)
C9B C10B C5B C6B 1.4(7)
C11B C10B C5B C6B -175.0(4)
C9B C10B C5B N1B 179.1(4)
C11B C10B C5B N1B 2.6(7)
C1B N1B C5B C6B 92.7(5)
C4B N1B C5B C6B -88.9(5)
C1B N1B C5B C10B -85.0(6)
C4B N1B C5B C10B 93.4(5)
C1B N1B C4B C27B -131.5(5)
C5B N1B C4B C27B 50.0(6)
C1B N1B C4B C26B 108.2(5)
C5B N1B C4B C26B -70.2(6)
C1B N1B C4B C3B -13.3(5)
C5B N1B C4B C3B 168.3(4)
C24A C25A C23A C21A 60.0(5)
C2A C25A C23A C21A -59.9(5)
C20A C21A C23A C25A -60.3(5)
C22A C21A C23A C25A 58.7(5)
C5B C6B C7B C8B 0.6(8)
C14B C6B C7B C8B -174.0(5)
N1A C1A C2A C3A -17.4(5)
Au1A C1A C2A C3A 163.6(3)
N1A C1A C2A C25A -137.6(4)
Au1A C1A C2A C25A 43.4(6)
N1A C1A C2A C17A 103.1(4)
Au1A C1A C2A C17A -75.9(5)
C23A C25A C2A C1A -64.6(5)
C24A C25A C2A C1A 175.8(4)
C23A C25A C2A C3A 180.0(4)
C24A C25A C2A C3A 60.3(5)
C23A C25A C2A C17A 56.1(5)
C24A C25A C2A C17A -63.6(5)
C22A C17A C2A C1A 69.2(5)
C18A C17A C2A C1A -171.4(4)
C22A C17A C2A C3A -177.9(4)
C18A C17A C2A C3A -58.5(5)
C22A C17A C2A C25A -55.9(5)
C18A C17A C2A C25A 63.5(5)
C36A C37A C38A C39A -63.8(6)
C32A C37A C38A C39A 112.1(6)
C36A C37A C38A C40A 59.3(7)
C32A C37A C38A C40A -124.8(6)
C63B C64B C59B C60B 3.1(7)
C65B C64B C59B C60B -169.0(4)
C63B C64B C59B N3B -177.4(4)
C65B C64B C59B N3B 10.5(7)
C55B N3B C59B C64B -90.8(6)
C58B N3B C59B C64B 89.2(6)
C55B N3B C59B C60B 88.7(6)
C58B N3B C59B C60B -91.3(6)
C24B C25B C23B C21B 61.1(5)
C2B C25B C23B C21B -60.0(5)
C36A C35A C34A C33A -0.1(8)
C32A C33A C34A C35A 0.8(7)
C41A C33A C34A C35A -176.3(4)
C21B C22B C17B C18B -60.3(5)
C21B C22B C17B C2B 57.8(5)
C1B C2B C17B C22B 66.2(5)
C3B C2B C17B C22B -179.9(4)
C25B C2B C17B C22B -55.5(5)
C1B C2B C17B C18B -174.7(4)
C3B C2B C17B C18B -60.8(5)
C25B C2B C17B C18B 63.6(5)
C9A C10A C5A C6A 6.6(7)
C11A C10A C5A C6A -171.6(5)
C9A C10A C5A N1A -172.2(5)
C11A C10A C5A N1A 9.6(7)
C1A N1A C5A C6A 89.0(6)
C4A N1A C5A C6A -89.5(6)
C1A N1A C5A C10A -92.2(6)
C4A N1A C5A C10A 89.3(5)
C27B C4B C3B C2B 141.1(4)
C26B C4B C3B C2B -95.4(5)
N1B C4B C3B C2B 22.0(5)
C1B C2B C3B C4B -23.4(5)
C25B C2B C3B C4B 95.2(5)
C17B C2B C3B C4B -144.8(4)
C29A C30A C31A C53A -143.2(4)
C29A C30A C31A C54A 94.2(5)
C29A C30A C31A N2A -23.9(5)
C28A N2A C31A C53A 134.0(4)
C32A N2A C31A C53A -46.2(6)
C28A N2A C31A C54A -104.5(5)
C32A N2A C31A C54A 75.3(6)
C28A N2A C31A C30A 15.4(5)
C32A N2A C31A C30A -164.8(4)
C45B C44B C49B C48B -60.8(5)
C29B C44B C49B C48B 58.4(6)
C10B C9B C8B C7B -0.9(8)
C6B C7B C8B C9B 0.7(8)
C50A C46A C45A C44A 57.1(5)
C47A C46A C45A C44A -63.0(5)
C49A C44A C45A C46A 61.8(5)
C29A C44A C45A C46A -59.8(5)
C52B C51B C48B C47B -59.4(6)
C52B C51B C48B C49B 60.2(5)
C44B C49B C48B C51B -58.5(5)
C44B C49B C48B C47B 61.8(5)
C1A C2A C3A C4A 24.6(5)
C25A C2A C3A C4A 148.4(4)
C17A C2A C3A C4A -92.2(5)
C71A C76A C75A C74A 60.7(5)
C71A C76A C75A C78A -59.0(5)
C79A C78A C75A C76A 58.1(5)
C79A C78A C75A C74A -61.7(5)
N3B C55B C56B C57B 16.6(5)
Au3B C55B C56B C57B -160.9(4)
N3B C55B C56B C71B 135.4(4)
Au3B C55B C56B C71B -42.1(6)
N3B C55B C56B C79B -104.9(5)
Au3B C55B C56B C79B 77.6(5)
C79B C78B C75B C76B 60.0(5)
C79B C78B C75B C74B -58.4(5)
C71B C76B C75B C78B -58.1(5)
C71B C76B C75B C74B 61.0(5)
C18A C17A C22A C21A -60.5(5)
C2A C17A C22A C21A 60.3(5)
C20A C21A C22A C17A 59.5(5)
C23A C21A C22A C17A -59.7(5)
C79A C77A C73A C74A 59.5(5)
C79A C77A C73A C72A -59.8(5)
C71A C72A C73A C74A -62.4(5)
C71A C72A C73A C77A 57.3(5)
C36B C37B C38B C40B 54.5(7)
C32B C37B C38B C40B -131.2(6)
C36B C37B C38B C39B -68.0(6)
C32B C37B C38B C39B 106.3(6)
C22B C17B C18B C19B 58.6(5)
C2B C17B C18B C19B -63.3(5)
C5B C6B C14B C16B 125.6(5)
C7B C6B C14B C16B -60.2(6)
C5B C6B C14B C15B -111.2(6)
C7B C6B C14B C15B 63.0(6)
C77A C73A C74A C75A -59.6(6)
C72A C73A C74A C75A 59.9(6)
C76A C75A C74A C73A -59.2(6)
C78A C75A C74A C73A 60.7(6)
C59A C64A C63A C62A -2.8(7)
C65A C64A C63A C62A 172.0(5)
C32B N2B C28B C29B 175.0(4)
C31B N2B C28B C29B -4.0(6)
C32B N2B C28B Au2B -4.6(6)
C31B N2B C28B Au2B 176.5(3)
O1B Au2B C28B N2B -45(2)
Au3B Au2B C28B N2B 86.5(5)
Au1B Au2B C28B N2B -142.6(3)
O1B Au2B C28B C29B 135.5(19)
Au3B Au2B C28B C29B -92.9(5)
Au1B Au2B C28B C29B 38.0(6)
C25B C23B C21B C22B 58.7(6)
C25B C23B C21B C20B -59.7(5)
C17B C22B C21B C23B -57.5(6)
C17B C22B C21B C20B 62.3(5)
C17A C18A C19A C20A -62.7(5)
C17A C18A C19A C24A 57.2(6)
C25A C24A C19A C20A 61.2(5)
C25A C24A C19A C18A -58.4(6)
C63A C64A C65A C66A -62.8(6)
C59A C64A C65A C66A 111.6(5)
C63A C64A C65A C67A 59.7(7)
C59A C64A C65A C67A -125.8(5)
N2B C28B C29B C30B 17.9(5)
Au2B C28B C29B C30B -162.6(4)
N2B C28B C29B C44B 136.6(4)
Au2B C28B C29B C44B -43.9(6)
N2B C28B C29B C52B -102.8(5)
Au2B C28B C29B C52B 76.7(5)
C31B C30B C29B C28B -25.5(5)
C31B C30B C29B C44B -148.9(5)
C31B C30B C29B C52B 91.6(6)
C49B C44B C29B C28B 66.0(6)
C45B C44B C29B C28B -175.6(4)
C49B C44B C29B C30B -180.0(4)
C45B C44B C29B C30B -61.6(6)
C49B C44B C29B C52B -55.9(5)
C45B C44B C29B C52B 62.5(5)
C51B C52B C29B C28B -69.6(5)
C50B C52B C29B C28B 171.6(4)
C51B C52B C29B C30B 177.9(4)
C50B C52B C29B C30B 59.1(6)
C51B C52B C29B C44B 56.7(5)
C50B C52B C29B C44B -62.1(5)
C63B C64B C65B C67B 57.1(6)
C59B C64B C65B C67B -130.6(5)
C63B C64B C65B C66B -66.6(6)
C59B C64B C65B C66B 105.6(5)
C2A C3A C4A N1A -21.8(5)
C2A C3A C4A C27A 96.0(5)
C2A C3A C4A C26A -139.1(4)
C1A N1A C4A C3A 11.4(5)
C5A N1A C4A C3A -170.0(4)
C1A N1A C4A C27A -108.7(5)
C5A N1A C4A C27A 69.9(6)
C1A N1A C4A C26A 129.6(5)
C5A N1A C4A C26A -51.8(6)
C17B C18B C19B C24B 60.3(6)
C17B C18B C19B C20B -59.5(6)
C23B C21B C20B C19B 58.0(6)
C22B C21B C20B C19B -61.5(6)
C18B C19B C20B C21B 61.2(6)
C24B C19B C20B C21B -59.4(6)
C10A C5A C6A C7A -5.3(8)
N1A C5A C6A C7A 173.5(5)
C10A C5A C6A C14A 169.4(5)
N1A C5A C6A C14A -11.8(7)
C16A C14A C6A C7A -54.6(7)
C15A C14A C6A C7A 69.4(6)
C16A C14A C6A C5A 130.7(5)
C15A C14A C6A C5A -105.2(6)
C60A C61A C62A C63A 1.5(7)
C64A C63A C62A C61A -0.2(8)
C64B C59B C60B C61B -2.8(7)
N3B C59B C60B C61B 177.7(4)
C64B C59B C60B C68B 170.5(5)
N3B C59B C60B C68B -9.0(7)
C50A C46A C47A C48A -59.9(5)
C45A C46A C47A C48A 60.5(5)
C51A C48A C47A C46A 59.8(5)
C49A C48A C47A C46A -58.6(5)
C36B C37B C32B C33B 6.0(8)
C38B C37B C32B C33B -168.4(5)
C36B C37B C32B N2B -174.6(5)
C38B C37B C32B N2B 11.0(8)
C34B C33B C32B C37B -4.5(9)
C41B C33B C32B C37B 171.6(6)
C34B C33B C32B N2B 176.1(5)
C41B C33B C32B N2B -7.8(9)
C28B N2B C32B C37B -90.9(6)
C31B N2B C32B C37B 87.9(6)
C28B N2B C32B C33B 88.5(6)
C31B N2B C32B C33B -92.6(6)
C23B C25B C24B C19B -62.2(5)
C2B C25B C24B C19B 59.9(6)
C18B C19B C24B C25B -57.5(6)
C20B C19B C24B C25B 62.6(6)
C59B C60B C68B C69B -109.8(6)
C61B C60B C68B C69B 63.5(6)
C59B C60B C68B C70B 126.9(6)
C61B C60B C68B C70B -59.9(7)
C23A C21A C20A C19A 59.9(5)
C22A C21A C20A C19A -58.5(5)
C18A C19A C20A C21A 60.4(5)
C24A C19A C20A C21A -60.3(5)
C9A C10A C11A C13A 52.3(7)
C5A C10A C11A C13A -129.5(5)
C9A C10A C11A C12A -70.9(6)
C5A C10A C11A C12A 107.3(6)
C49B C44B C45B C46B 60.2(5)
C29B C44B C45B C46B -61.8(6)
C32B C37B C36B C35B -2.3(9)
C38B C37B C36B C35B 172.4(6)
C55B C56B C57B C58B -23.5(5)
C71B C56B C57B C58B -145.3(4)
C79B C56B C57B C58B 94.4(5)
C59B C60B C61B C62B 0.0(8)
C68B C60B C61B C62B -173.7(5)
C75B C76B C71B C72B -61.0(5)
C75B C76B C71B C56B 58.5(5)
C55B C56B C71B C72B -175.8(4)
C57B C56B C71B C72B -62.0(5)
C79B C56B C71B C72B 62.9(5)
C55B C56B C71B C76B 64.6(5)
C57B C56B C71B C76B 178.5(4)
C79B C56B C71B C76B -56.6(5)
C51B C52B C50B C46B -61.9(6)
C29B C52B C50B C46B 59.5(6)
C5A C10A C9A C8A -2.1(9)
C11A C10A C9A C8A 176.2(6)
C51B C48B C47B C46B 59.4(6)
C49B C48B C47B C46B -60.5(6)
C74B C73B C77B C79B 62.8(6)
C72B C73B C77B C79B -58.1(6)
C29B C30B C31B N2B 22.9(5)
C29B C30B C31B C54B 140.2(5)
C29B C30B C31B C53B -95.7(5)
C28B N2B C31B C30B -12.2(6)
C32B N2B C31B C30B 168.9(4)
C28B N2B C31B C54B -131.9(5)
C32B N2B C31B C54B 49.2(6)
C28B N2B C31B C53B 106.7(5)
C32B N2B C31B C53B -72.3(6)
C76B C71B C72B C73B 59.1(6)
C56B C71B C72B C73B -63.4(6)
C74B C73B C72B C71B -59.0(6)
C77B C73B C72B C71B 60.6(6)
C75B C78B C79B C77B 59.4(5)
C75B C78B C79B C56B -61.4(5)
C73B C77B C79B C78B -61.2(6)
C73B C77B C79B C56B 60.4(6)
C55B C56B C79B C78B -67.0(5)
C57B C56B C79B C78B 179.6(4)
C71B C56B C79B C78B 57.4(5)
C55B C56B C79B C77B 173.2(4)
C57B C56B C79B C77B 59.8(6)
C71B C56B C79B C77B -62.4(5)
C56B C57B C58B N3B 20.9(5)
C56B C57B C58B C80B -97.4(5)
C56B C57B C58B C81B 137.3(5)
C55B N3B C58B C57B -11.0(6)
C59B N3B C58B C57B 169.0(4)
C55B N3B C58B C80B 109.0(5)
C59B N3B C58B C80B -71.0(6)
C55B N3B C58B C81B -129.2(5)
C59B N3B C58B C81B 50.8(6)
C60B C61B C62B C63B 2.5(9)
C64B C63B C62B C61B -2.2(9)
C37B C36B C35B C34B -2.7(11)
C72B C73B C74B C75B 58.6(6)
C77B C73B C74B C75B -61.6(6)
C78B C75B C74B C73B 59.5(6)
C76B C75B C74B C73B -59.2(6)
C48B C47B C46B C45B 60.2(6)
C48B C47B C46B C50B -60.9(6)
C44B C45B C46B C47B -60.9(6)
C44B C45B C46B C50B 58.8(6)
C52B C50B C46B C47B 63.3(6)
C52B C50B C46B C45B -57.1(6)
C5A C6A C7A C8A -0.7(9)
C14A C6A C7A C8A -175.7(6)
C6A C7A C8A C9A 5.1(11)
C10A C9A C8A C7A -3.6(11)
C36B C35B C34B C33B 4.3(11)
C32B C33B C34B C35B -0.8(10)
C41B C33B C34B C35B -177.2(6)
C34B C33B C41B C42B 64.7(7)
C32B C33B C41B C42B -111.3(7)
C34B C33B C41B C43B -57.2(8)
C32B C33B C41B C43B 126.8(7)
C1S C4S C6S C3S 0.0
C4S C6S C3S C5S 0.0
C6S C3S C5S C2S 0.0
C3S C5S C2S C1S 0.0
C5S C2S C1S C4S 0.0
C6S C4S C1S C2S 0.0

loop_
_platon_squeeze_void_nr
_platon_squeeze_void_average_x
_platon_squeeze_void_average_y
_platon_squeeze_void_average_z
_platon_squeeze_void_volume
_platon_squeeze_void_count_electrons
_platon_squeeze_void_content
1 0.334 0.000 0.500 1888 325 ' '
2 0.792 0.113 0.126 33 7 ' '
3 0.442 0.500 1.000 1888 325 ' '
4 0.792 0.387 0.626 33 7 ' '
5 0.208 0.613 0.374 33 7 ' '
6 0.208 0.887 0.874 33 7 ' '
